data_4103181
loop_
_publ_author_name
'Jason B. Benedict'
'Renata Freindorf'
'Elzbieta Trzop'
'Jeffrey Cogswell'
'Philip Coppens'

_publ_section_title
;
 Large Polyoxotitanate Clusters: Well-Defined Models for Pure-Phase
 TiO2Structures and Surfaces
;
_journal_name_full 'Journal of the American Chemical Society'
_journal_page_first 13669
_journal_page_last 13671
_journal_paper_doi 10.1021/ja106436y
_journal_volume 132
_journal_year 2010
_chemical_formula_moiety 'C68 H138 O57 Ti18, 4(C4 H10 O)'
_chemical_formula_sum 'C84 H178 O61 Ti18'
_chemical_formula_weight 3026.46
_chemical_name_systematic
; 
 ? 
;
_space_group_IT_number 2
_symmetry_cell_setting triclinic
_symmetry_space_group_name_Hall '-P 1'
_symmetry_space_group_name_H-M 'P -1'
_atom_sites_solution_hydrogens geom
_atom_sites_solution_primary direct
_atom_sites_solution_secondary difmap
_audit_creation_method SHELXL-97
_cell_angle_alpha 76.349(2)
_cell_angle_beta 82.700(2)
_cell_angle_gamma 87.053(2)
_cell_formula_units_Z 2
_cell_length_a 12.6425(7)
_cell_length_b 18.9568(10)
_cell_length_c 29.5320(17)
_cell_measurement_reflns_used 9667
_cell_measurement_temperature 90(2)
_cell_measurement_theta_max 27.91
_cell_measurement_theta_min 2.16
_cell_volume 6820.3(7)
_computing_cell_refinement 'Bruker SAINT'
_computing_data_collection 'Bruker APEX2'
_computing_data_reduction 'Bruker SAINT'
_computing_structure_refinement 'SHELXL-97 (Sheldrick, 2008)'
_computing_structure_solution 'SHELXS-97 (Sheldrick, 2008)'
_diffrn_ambient_temperature 90(2)
_diffrn_measured_fraction_theta_full 1.000
_diffrn_measured_fraction_theta_max 1.000
_diffrn_measurement_device_type 'Bruker APEX-II CCD'
_diffrn_measurement_method \w
_diffrn_radiation_monochromator graphite
_diffrn_radiation_source 'rotating anode'
_diffrn_radiation_type MoK\a
_diffrn_radiation_wavelength 0.71073
_diffrn_reflns_av_R_equivalents 0.0585
_diffrn_reflns_av_sigmaI/netI 0.0504
_diffrn_reflns_limit_h_max 15
_diffrn_reflns_limit_h_min -15
_diffrn_reflns_limit_k_max 23
_diffrn_reflns_limit_k_min -23
_diffrn_reflns_limit_l_max 36
_diffrn_reflns_limit_l_min -36
_diffrn_reflns_number 114428
_diffrn_reflns_theta_full 25.00
_diffrn_reflns_theta_max 26.00
_diffrn_reflns_theta_min 1.11
_exptl_absorpt_coefficient_mu 1.071
_exptl_absorpt_correction_T_max 0.9789
_exptl_absorpt_correction_T_min 0.8142
_exptl_absorpt_correction_type multi-scan
_exptl_absorpt_process_details sadabs
_exptl_crystal_colour colourless
_exptl_crystal_density_diffrn 1.474
_exptl_crystal_density_method 'not measured'
_exptl_crystal_description plate
_exptl_crystal_F_000 3132
_exptl_crystal_size_max 0.20
_exptl_crystal_size_mid 0.09
_exptl_crystal_size_min 0.02
_refine_diff_density_max 0.738
_refine_diff_density_min -0.839
_refine_diff_density_rms 0.086
_refine_ls_extinction_method none
_refine_ls_goodness_of_fit_ref 1.028
_refine_ls_hydrogen_treatment constr
_refine_ls_matrix_type full
_refine_ls_number_parameters 1478
_refine_ls_number_reflns 26821
_refine_ls_number_restraints 0
_refine_ls_restrained_S_all 1.028
_refine_ls_R_factor_all 0.0689
_refine_ls_R_factor_gt 0.0398
_refine_ls_shift/su_max 0.004
_refine_ls_shift/su_mean 0.000
_refine_ls_structure_factor_coef Fsqd
_refine_ls_weighting_details 'calc w=1/[\s^2^(Fo^2^)+(0.0493P)^2^+9.0786P] where P=(Fo^2^+2Fc^2^)/3'
_refine_ls_weighting_scheme calc
_refine_ls_wR_factor_gt 0.0963
_refine_ls_wR_factor_ref 0.1127
_reflns_number_gt 19533
_reflns_number_total 26821
_reflns_threshold_expression >2sigma(I)
_cod_data_source_file ja106436y_si_001_2.cif
_cod_data_source_block Ti18
_cod_database_code 4103181

loop_
_symmetry_equiv_pos_as_xyz
'x, y, z'
'-x, -y, -z'

loop_
_atom_site_label
_atom_site_type_symbol
_atom_site_fract_x
_atom_site_fract_y
_atom_site_fract_z
_atom_site_U_iso_or_equiv
_atom_site_adp_type
_atom_site_occupancy
_atom_site_symmetry_multiplicity
_atom_site_calc_flag
_atom_site_refinement_flags
C1 C 0.1097(3) 0.9496(2) 0.58744(13) 0.0300(9) Uani 1 1 d .
C2 C 0.2144(4) 0.9497(3) 0.55563(14) 0.0513(13) Uani 1 1 d .
H2A H 0.2538 0.9040 0.5659 0.077 Uiso 1 1 calc R
H2B H 0.2573 0.9905 0.5573 0.077 Uiso 1 1 calc R
H2C H 0.1996 0.9548 0.5232 0.077 Uiso 1 1 calc R
C3 C 0.0462(4) 1.0191(3) 0.57289(17) 0.0561(14) Uani 1 1 d .
H3A H -0.0207 1.0174 0.5939 0.084 Uiso 1 1 calc R
H3B H 0.0304 1.0247 0.5406 0.084 Uiso 1 1 calc R
H3C H 0.0876 1.0604 0.5748 0.084 Uiso 1 1 calc R
C4 C 0.0453(4) 0.8835(3) 0.58919(16) 0.0527(13) Uani 1 1 d .
H4A H 0.0889 0.8394 0.5986 0.079 Uiso 1 1 calc R
H4B H 0.0239 0.8860 0.5581 0.079 Uiso 1 1 calc R
H4C H -0.0184 0.8824 0.6120 0.079 Uiso 1 1 calc R
C5 C 0.0335(3) 0.7694(2) 0.71530(12) 0.0239(8) Uani 1 1 d .
C6 C -0.0791(3) 0.7454(2) 0.72864(19) 0.0454(12) Uani 1 1 d .
H6A H -0.0855 0.6975 0.7222 0.068 Uiso 1 1 calc R
H6B H -0.1263 0.7804 0.7103 0.068 Uiso 1 1 calc R
H6C H -0.0995 0.7425 0.7622 0.068 Uiso 1 1 calc R
C7 C 0.3142(4) 0.6396(2) 0.62686(13) 0.0331(9) Uani 1 1 d .
C8 C 0.4203(4) 0.6742(3) 0.60423(17) 0.0550(14) Uani 1 1 d .
H8A H 0.4732 0.6613 0.6265 0.083 Uiso 1 1 calc R
H8B H 0.4106 0.7271 0.5956 0.083 Uiso 1 1 calc R
H8C H 0.4451 0.6565 0.5760 0.083 Uiso 1 1 calc R
C9 C 0.2326(5) 0.6576(4) 0.59404(19) 0.0769(19) Uani 1 1 d .
H9A H 0.2255 0.7104 0.5834 0.115 Uiso 1 1 calc R
H9B H 0.1641 0.6378 0.6100 0.115 Uiso 1 1 calc R
H9C H 0.2542 0.6364 0.5669 0.115 Uiso 1 1 calc R
C10 C 0.3321(6) 0.5588(3) 0.6463(2) 0.0762(19) Uani 1 1 d .
H10A H 0.3867 0.5515 0.6678 0.114 Uiso 1 1 calc R
H10B H 0.3557 0.5353 0.6204 0.114 Uiso 1 1 calc R
H10C H 0.2652 0.5374 0.6633 0.114 Uiso 1 1 calc R
C11 C 0.4301(3) 0.48248(18) 0.85094(13) 0.0256(8) Uani 1 1 d .
C12 C 0.4546(4) 0.4042(2) 0.85086(17) 0.0419(11) Uani 1 1 d .
H12A H 0.5294 0.3929 0.8559 0.063 Uiso 1 1 calc R
H12B H 0.4423 0.3954 0.8206 0.063 Uiso 1 1 calc R
H12C H 0.4082 0.3733 0.8761 0.063 Uiso 1 1 calc R
C13 C 0.1050(3) 0.52677(19) 0.81159(14) 0.0279(9) Uani 1 1 d .
C14 C -0.0075(3) 0.5566(2) 0.8123(2) 0.0502(13) Uani 1 1 d .
H14A H -0.0095 0.6030 0.7892 0.075 Uiso 1 1 calc R
H14B H -0.0328 0.5640 0.8436 0.075 Uiso 1 1 calc R
H14C H -0.0535 0.5221 0.8045 0.075 Uiso 1 1 calc R
C15 C 0.1503(4) 0.5211(2) 0.76229(15) 0.0395(11) Uani 1 1 d .
H15A H 0.2233 0.5010 0.7627 0.059 Uiso 1 1 calc R
H15B H 0.1510 0.5694 0.7411 0.059 Uiso 1 1 calc R
H15C H 0.1060 0.4891 0.7513 0.059 Uiso 1 1 calc R
C16 C 0.1117(4) 0.4542(2) 0.84672(16) 0.0414(11) Uani 1 1 d .
H16A H 0.1857 0.4360 0.8454 0.062 Uiso 1 1 calc R
H16B H 0.0664 0.4193 0.8390 0.062 Uiso 1 1 calc R
H16C H 0.0872 0.4605 0.8784 0.062 Uiso 1 1 calc R
C17 C 0.4109(3) 0.62471(19) 0.97716(12) 0.0244(8) Uani 1 1 d .
C18 C 0.4361(4) 0.6102(2) 1.02712(13) 0.0364(10) Uani 1 1 d .
H18A H 0.4592 0.5594 1.0373 0.055 Uiso 1 1 calc R
H18B H 0.3722 0.6198 1.0475 0.055 Uiso 1 1 calc R
H18C H 0.4933 0.6420 1.0291 0.055 Uiso 1 1 calc R
C19 C 0.0722(3) 0.6455(2) 0.96672(13) 0.0297(9) Uani 1 1 d .
C20 C -0.0201(4) 0.6959(3) 0.9767(2) 0.0724(18) Uani 1 1 d .
H20A H -0.0516 0.7169 0.9477 0.109 Uiso 1 1 calc R
H20B H 0.0057 0.7349 0.9888 0.109 Uiso 1 1 calc R
H20C H -0.0742 0.6686 1.0001 0.109 Uiso 1 1 calc R
C21 C 0.1183(4) 0.6143(4) 1.01127(18) 0.083(2) Uani 1 1 d .
H21A H 0.1398 0.6537 1.0242 0.125 Uiso 1 1 calc R
H21B H 0.1808 0.5837 1.0051 0.125 Uiso 1 1 calc R
H21C H 0.0649 0.5849 1.0338 0.125 Uiso 1 1 calc R
C22 C 0.0365(6) 0.5899(3) 0.9437(2) 0.090(2) Uani 1 1 d .
H22A H 0.0068 0.6144 0.9149 0.135 Uiso 1 1 calc R
H22B H -0.0182 0.5600 0.9652 0.135 Uiso 1 1 calc R
H22C H 0.0975 0.5590 0.9362 0.135 Uiso 1 1 calc R
C23 C 0.2206(3) 0.9143(2) 0.97776(12) 0.0264(8) Uani 1 1 d .
C24 C 0.2911(4) 0.9617(2) 0.99501(14) 0.0446(12) Uani 1 1 d .
H24A H 0.2787 1.0127 0.9797 0.067 Uiso 1 1 calc R
H24B H 0.3661 0.9482 0.9875 0.067 Uiso 1 1 calc R
H24C H 0.2745 0.9550 1.0291 0.067 Uiso 1 1 calc R
C25 C 0.1042(4) 0.9391(3) 0.98421(16) 0.0484(12) Uani 1 1 d .
H25A H 0.0599 0.9078 0.9727 0.073 Uiso 1 1 calc R
H25B H 0.0965 0.9894 0.9665 0.073 Uiso 1 1 calc R
H25C H 0.0814 0.9360 1.0176 0.073 Uiso 1 1 calc R
C26 C 0.2360(4) 0.8342(2) 1.00006(14) 0.0394(11) Uani 1 1 d .
H26A H 0.1884 0.8057 0.9880 0.059 Uiso 1 1 calc R
H26B H 0.2193 0.8260 1.0342 0.059 Uiso 1 1 calc R
H26C H 0.3102 0.8193 0.9924 0.059 Uiso 1 1 calc R
C27 C 0.0500(3) 0.84727(18) 0.86233(12) 0.0201(7) Uani 1 1 d .
C28 C -0.0688(3) 0.8435(2) 0.87386(14) 0.0296(9) Uani 1 1 d .
H28A H -0.0899 0.8571 0.9038 0.044 Uiso 1 1 calc R
H28B H -0.0913 0.7939 0.8763 0.044 Uiso 1 1 calc R
H28C H -0.1029 0.8771 0.8490 0.044 Uiso 1 1 calc R
C29 C 0.5746(3) 0.8948(2) 0.57560(13) 0.0312(9) Uani 1 1 d .
C30 C 0.5628(5) 0.9774(3) 0.56190(18) 0.0657(17) Uani 1 1 d .
H30A H 0.5590 0.9968 0.5900 0.099 Uiso 1 1 calc R
H30B H 0.4975 0.9909 0.5470 0.099 Uiso 1 1 calc R
H30C H 0.6245 0.9974 0.5399 0.099 Uiso 1 1 calc R
C31 C 0.5809(4) 0.8623(2) 0.53330(14) 0.0408(11) Uani 1 1 d .
H31A H 0.5902 0.8094 0.5431 0.061 Uiso 1 1 calc R
H31B H 0.6417 0.8823 0.5107 0.061 Uiso 1 1 calc R
H31C H 0.5150 0.8739 0.5186 0.061 Uiso 1 1 calc R
C32 C 0.6678(4) 0.8701(4) 0.60309(18) 0.0706(19) Uani 1 1 d .
H32A H 0.6616 0.8922 0.6302 0.106 Uiso 1 1 calc R
H32B H 0.7344 0.8851 0.5830 0.106 Uiso 1 1 calc R
H32C H 0.6680 0.8171 0.6140 0.106 Uiso 1 1 calc R
C33 C 0.6458(3) 0.5882(2) 0.71453(14) 0.0307(9) Uani 1 1 d .
C34 C 0.7012(4) 0.5795(3) 0.75793(17) 0.0486(12) Uani 1 1 d .
H34A H 0.7137 0.6275 0.7630 0.073 Uiso 1 1 calc R
H34B H 0.7696 0.5537 0.7538 0.073 Uiso 1 1 calc R
H34C H 0.6563 0.5517 0.7851 0.073 Uiso 1 1 calc R
C35 C 0.6247(4) 0.5153(3) 0.7050(2) 0.0660(17) Uani 1 1 d .
H35A H 0.5891 0.5230 0.6765 0.099 Uiso 1 1 calc R
H35B H 0.5788 0.4870 0.7316 0.099 Uiso 1 1 calc R
H35C H 0.6924 0.4888 0.7006 0.099 Uiso 1 1 calc R
C36 C 0.7074(4) 0.6374(4) 0.6731(2) 0.080(2) Uani 1 1 d .
H36A H 0.7193 0.6837 0.6809 0.120 Uiso 1 1 calc R
H36B H 0.6668 0.6463 0.6461 0.120 Uiso 1 1 calc R
H36C H 0.7763 0.6143 0.6653 0.120 Uiso 1 1 calc R
C37 C 0.7191(3) 0.6315(2) 0.89110(15) 0.0342(9) Uani 1 1 d .
C38 C 0.6981(4) 0.6712(4) 0.93071(19) 0.0716(18) Uani 1 1 d .
H38A H 0.6521 0.6419 0.9569 0.107 Uiso 1 1 calc R
H38B H 0.6626 0.7181 0.9194 0.107 Uiso 1 1 calc R
H38C H 0.7659 0.6791 0.9413 0.107 Uiso 1 1 calc R
C39 C 0.7896(3) 0.6752(2) 0.85041(15) 0.0361(10) Uani 1 1 d .
H39A H 0.8024 0.6487 0.8254 0.054 Uiso 1 1 calc R
H39B H 0.8578 0.6832 0.8607 0.054 Uiso 1 1 calc R
H39C H 0.7547 0.7221 0.8386 0.054 Uiso 1 1 calc R
C40 C 0.7621(4) 0.5552(3) 0.9075(2) 0.073(2) Uani 1 1 d .
H40A H 0.7140 0.5290 0.9342 0.109 Uiso 1 1 calc R
H40B H 0.8330 0.5569 0.9172 0.109 Uiso 1 1 calc R
H40C H 0.7671 0.5301 0.8819 0.109 Uiso 1 1 calc R
C41 C 0.5792(3) 0.87730(19) 0.91502(12) 0.0222(8) Uani 1 1 d .
C42 C 0.6334(3) 0.8711(2) 0.95843(13) 0.0343(10) Uani 1 1 d .
H42A H 0.5929 0.8389 0.9851 0.051 Uiso 1 1 calc R
H42B H 0.6366 0.9193 0.9649 0.051 Uiso 1 1 calc R
H42C H 0.7059 0.8512 0.9535 0.051 Uiso 1 1 calc R
C43 C 0.7370(3) 0.93046(18) 0.75535(12) 0.0209(7) Uani 1 1 d .
C44 C 0.8495(3) 0.9482(2) 0.73450(16) 0.0375(10) Uani 1 1 d .
H44A H 0.8897 0.9033 0.7325 0.056 Uiso 1 1 calc R
H44B H 0.8828 0.9732 0.7544 0.056 Uiso 1 1 calc R
H44C H 0.8495 0.9798 0.7030 0.056 Uiso 1 1 calc R
C45 C -0.0153(3) 1.04325(19) 0.82892(12) 0.0226(8) Uani 1 1 d .
C46 C -0.1305(3) 1.0336(2) 0.84831(15) 0.0349(10) Uani 1 1 d .
H46A H -0.1647 1.0813 0.8480 0.052 Uiso 1 1 calc R
H46B H -0.1358 1.0043 0.8806 0.052 Uiso 1 1 calc R
H46C H -0.1662 1.0090 0.8290 0.052 Uiso 1 1 calc R
C47 C 0.1538(3) 1.1973(2) 0.90780(13) 0.0301(9) Uani 1 1 d .
C48 C 0.0358(4) 1.2156(3) 0.90415(16) 0.0473(12) Uani 1 1 d .
H48A H 0.0256 1.2366 0.8713 0.071 Uiso 1 1 calc R
H48B H 0.0116 1.2508 0.9231 0.071 Uiso 1 1 calc R
H48C H -0.0056 1.1713 0.9157 0.071 Uiso 1 1 calc R
C49 C 0.2215(4) 1.2639(2) 0.88664(15) 0.0421(11) Uani 1 1 d .
H49A H 0.2073 1.2840 0.8542 0.063 Uiso 1 1 calc R
H49B H 0.2972 1.2501 0.8871 0.063 Uiso 1 1 calc R
H49C H 0.2036 1.3006 0.9050 0.063 Uiso 1 1 calc R
C50 C 0.1730(4) 1.1643(2) 0.95793(13) 0.0362(10) Uani 1 1 d .
H50A H 0.1287 1.1215 0.9704 0.054 Uiso 1 1 calc R
H50B H 0.1545 1.2001 0.9769 0.054 Uiso 1 1 calc R
H50C H 0.2484 1.1498 0.9589 0.054 Uiso 1 1 calc R
C51 C 0.1863(3) 1.2593(2) 0.75389(13) 0.0288(9) Uani 1 1 d .
C52 C 0.1590(4) 1.3391(2) 0.74077(15) 0.0431(11) Uani 1 1 d .
H52A H 0.1746 1.3571 0.7067 0.065 Uiso 1 1 calc R
H52B H 0.2016 1.3653 0.7567 0.065 Uiso 1 1 calc R
H52C H 0.0830 1.3470 0.7503 0.065 Uiso 1 1 calc R
C53 C 0.2867(3) 1.17365(19) 0.62619(12) 0.0243(8) Uani 1 1 d .
C54 C 0.1742(3) 1.1505(2) 0.64674(13) 0.0281(8) Uani 1 1 d .
H54A H 0.1740 1.0979 0.6599 0.042 Uiso 1 1 calc R
H54B H 0.1269 1.1627 0.6220 0.042 Uiso 1 1 calc R
H54C H 0.1489 1.1758 0.6715 0.042 Uiso 1 1 calc R
C55 C 0.3291(3) 1.1295(2) 0.59064(12) 0.0282(8) Uani 1 1 d .
H55A H 0.4018 1.1444 0.5773 0.042 Uiso 1 1 calc R
H55B H 0.2830 1.1379 0.5655 0.042 Uiso 1 1 calc R
H55C H 0.3299 1.0778 0.6062 0.042 Uiso 1 1 calc R
C56 C 0.2906(3) 1.2551(2) 0.60544(14) 0.0339(9) Uani 1 1 d .
H56A H 0.3639 1.2685 0.5925 0.051 Uiso 1 1 calc R
H56B H 0.2661 1.2810 0.6300 0.051 Uiso 1 1 calc R
H56C H 0.2441 1.2681 0.5804 0.051 Uiso 1 1 calc R
C57 C 0.6414(3) 1.2181(2) 0.56849(14) 0.0351(10) Uani 1 1 d .
C58 C 0.6936(4) 1.1655(3) 0.54176(18) 0.0602(15) Uani 1 1 d .
H58A H 0.6391 1.1431 0.5292 0.090 Uiso 1 1 calc R
H58B H 0.7319 1.1278 0.5627 0.090 Uiso 1 1 calc R
H58C H 0.7440 1.1911 0.5158 0.090 Uiso 1 1 calc R
C59 C 0.7210(3) 1.2549(2) 0.58935(15) 0.0398(10) Uani 1 1 d .
H59A H 0.6829 1.2889 0.6064 0.060 Uiso 1 1 calc R
H59B H 0.7720 1.2815 0.5641 0.060 Uiso 1 1 calc R
H59C H 0.7592 1.2182 0.6110 0.060 Uiso 1 1 calc R
C60 C 0.5749(4) 1.2759(3) 0.53800(16) 0.0530(13) Uani 1 1 d .
H60A H 0.5237 1.2521 0.5246 0.080 Uiso 1 1 calc R
H60B H 0.6222 1.3058 0.5126 0.080 Uiso 1 1 calc R
H60C H 0.5364 1.3067 0.5573 0.080 Uiso 1 1 calc R
C61 C 0.4839(3) 1.28480(19) 0.70654(14) 0.0286(9) Uani 1 1 d .
C62 C 0.4598(4) 1.3646(2) 0.69169(15) 0.0415(11) Uani 1 1 d .
H62A H 0.5203 1.3885 0.6706 0.062 Uiso 1 1 calc R
H62B H 0.4473 1.3852 0.7194 0.062 Uiso 1 1 calc R
H62C H 0.3959 1.3723 0.6753 0.062 Uiso 1 1 calc R
C63 C 0.6959(3) 1.14614(19) 0.72405(13) 0.0263(8) Uani 1 1 d .
C64 C 0.8157(3) 1.1460(2) 0.72218(15) 0.0363(10) Uani 1 1 d .
H64A H 0.8483 1.1248 0.6963 0.054 Uiso 1 1 calc R
H64B H 0.8371 1.1171 0.7519 0.054 Uiso 1 1 calc R
H64C H 0.8396 1.1959 0.7171 0.054 Uiso 1 1 calc R
C65 C 0.5382(3) 1.1575(2) 0.88649(13) 0.0289(9) Uani 1 1 d .
C66 C 0.6526(3) 1.1319(2) 0.87835(15) 0.0371(10) Uani 1 1 d .
H66A H 0.6554 1.0901 0.8640 0.056 Uiso 1 1 calc R
H66B H 0.6821 1.1178 0.9084 0.056 Uiso 1 1 calc R
H66C H 0.6944 1.1713 0.8574 0.056 Uiso 1 1 calc R
C67 C 0.5301(4) 1.2225(2) 0.90896(14) 0.0358(10) Uani 1 1 d .
H67A H 0.4551 1.2378 0.9140 0.054 Uiso 1 1 calc R
H67B H 0.5708 1.2627 0.8882 0.054 Uiso 1 1 calc R
H67C H 0.5591 1.2089 0.9391 0.054 Uiso 1 1 calc R
C68 C 0.4678(4) 1.0959(2) 0.91602(14) 0.0357(10) Uani 1 1 d .
H68A H 0.3942 1.1140 0.9207 0.054 Uiso 1 1 calc R
H68B H 0.4941 1.0778 0.9466 0.054 Uiso 1 1 calc R
H68C H 0.4700 1.0563 0.8997 0.054 Uiso 1 1 calc R
C69 C 0.6935(3) 0.5146(2) 0.52612(15) 0.0360(10) Uani 1 1 d .
C70 C 0.7092(4) 0.4657(3) 0.49236(19) 0.0603(14) Uani 1 1 d .
H70A H 0.7459 0.4207 0.5067 0.091 Uiso 1 1 calc R
H70B H 0.7524 0.4902 0.4635 0.091 Uiso 1 1 calc R
H70C H 0.6397 0.4542 0.4849 0.091 Uiso 1 1 calc R
C71 C 0.6386(4) 0.5850(3) 0.5077(2) 0.0681(18) Uani 1 1 d .
H71A H 0.6313 0.6141 0.5314 0.102 Uiso 1 1 calc R
H71B H 0.5677 0.5758 0.5005 0.102 Uiso 1 1 calc R
H71C H 0.6806 0.6115 0.4791 0.102 Uiso 1 1 calc R
C72 C 0.6290(4) 0.4734(3) 0.57152(17) 0.0512(12) Uani 1 1 d .
H72A H 0.6651 0.4270 0.5834 0.077 Uiso 1 1 calc R
H72B H 0.5574 0.4645 0.5650 0.077 Uiso 1 1 calc R
H72C H 0.6234 0.5026 0.5951 0.077 Uiso 1 1 calc R
C73 C 0.9301(4) 0.6973(2) 0.51618(17) 0.0425(11) Uani 1 1 d .
C74 C 0.8236(6) 0.7283(4) 0.5292(3) 0.103(3) Uani 1 1 d .
H74A H 0.7782 0.6896 0.5488 0.154 Uiso 1 1 calc R
H74B H 0.7909 0.7505 0.5007 0.154 Uiso 1 1 calc R
H74C H 0.8314 0.7652 0.5468 0.154 Uiso 1 1 calc R
C75 C 0.9689(10) 0.6587(4) 0.5590(4) 0.205(7) Uani 1 1 d .
H75A H 0.9172 0.6222 0.5762 0.307 Uiso 1 1 calc R
H75B H 0.9785 0.6929 0.5783 0.307 Uiso 1 1 calc R
H75C H 1.0373 0.6347 0.5518 0.307 Uiso 1 1 calc R
C76 C 0.9996(9) 0.7528(5) 0.4881(4) 0.214(7) Uani 1 1 d .
H76A H 1.0694 0.7311 0.4801 0.321 Uiso 1 1 calc R
H76B H 1.0081 0.7894 0.5058 0.321 Uiso 1 1 calc R
H76C H 0.9687 0.7758 0.4593 0.321 Uiso 1 1 calc R
C77 C 0.9547(4) 0.3971(2) 0.61419(15) 0.0414(11) Uani 1 1 d .
C78 C 0.8682(6) 0.4240(4) 0.64475(19) 0.100(3) Uani 1 1 d .
H78A H 0.8544 0.4757 0.6318 0.149 Uiso 1 1 calc R
H78B H 0.8895 0.4174 0.6763 0.149 Uiso 1 1 calc R
H78C H 0.8033 0.3969 0.6465 0.149 Uiso 1 1 calc R
C79 C 0.9794(4) 0.3172(3) 0.63283(17) 0.0529(13) Uani 1 1 d .
H79A H 1.0371 0.3011 0.6118 0.079 Uiso 1 1 calc R
H79B H 0.9156 0.2891 0.6344 0.079 Uiso 1 1 calc R
H79C H 1.0015 0.3097 0.6643 0.079 Uiso 1 1 calc R
C80 C 1.0584(5) 0.4390(3) 0.6079(2) 0.0777(19) Uani 1 1 d .
H80A H 1.1130 0.4186 0.5876 0.117 Uiso 1 1 calc R
H80B H 1.0831 0.4348 0.6386 0.117 Uiso 1 1 calc R
H80C H 1.0452 0.4903 0.5935 0.117 Uiso 1 1 calc R
C81 C 0.8092(6) 0.3400(4) 0.8006(3) 0.092(2) Uani 1 1 d .
C82 C 0.7059(6) 0.3335(4) 0.7810(3) 0.117(3) Uani 1 1 d .
H82A H 0.7217 0.3299 0.7483 0.176 Uiso 1 1 calc R
H82B H 0.6604 0.3766 0.7826 0.176 Uiso 1 1 calc R
H82C H 0.6688 0.2900 0.7995 0.176 Uiso 1 1 calc R
C83 C 0.7972(8) 0.3475(6) 0.8513(3) 0.147(4) Uani 1 1 d .
H83A H 0.8678 0.3516 0.8607 0.220 Uiso 1 1 calc R
H83B H 0.7619 0.3048 0.8718 0.220 Uiso 1 1 calc R
H83C H 0.7541 0.3912 0.8539 0.220 Uiso 1 1 calc R
C84 C 0.8833(7) 0.2762(5) 0.7926(3) 0.117(3) Uani 1 1 d .
H84A H 0.8870 0.2731 0.7598 0.176 Uiso 1 1 calc R
H84B H 0.8554 0.2309 0.8131 0.176 Uiso 1 1 calc R
H84C H 0.9549 0.2839 0.7998 0.176 Uiso 1 1 calc R
O1 O 0.23096(17) 0.81250(11) 0.74455(8) 0.0156(5) Uani 1 1 d .
O2 O 0.13399(18) 0.95957(12) 0.72704(8) 0.0181(5) Uani 1 1 d .
O3 O 0.13590(19) 0.94654(12) 0.63357(8) 0.0204(5) Uani 1 1 d .
O4 O 0.26417(18) 0.82179(12) 0.65794(8) 0.0165(5) Uani 1 1 d .
O5 O 0.32757(18) 0.93623(12) 0.67585(7) 0.0162(5) Uani 1 1 d .
O6 O 0.04926(18) 0.83675(12) 0.70253(8) 0.0203(5) Uani 1 1 d .
O7 O 0.27853(19) 0.67026(12) 0.66594(8) 0.0211(5) Uani 1 1 d .
O8 O 0.31667(18) 0.66420(11) 0.75817(8) 0.0164(5) Uani 1 1 d .
O9 O 0.41828(17) 0.75530(11) 0.69647(7) 0.0158(5) Uani 1 1 d .
O10 O 0.10670(19) 0.72101(12) 0.71677(8) 0.0211(5) Uani 1 1 d .
O11 O 0.3579(2) 0.51449(12) 0.82770(9) 0.0235(5) Uani 1 1 d .
O12 O 0.31813(19) 0.60743(12) 0.88944(8) 0.0193(5) Uani 1 1 d .
O13 O 0.24336(18) 0.71098(11) 0.83651(8) 0.0166(5) Uani 1 1 d .
O14 O 0.45287(18) 0.64109(12) 0.81441(8) 0.0186(5) Uani 1 1 d .
O15 O 0.16712(19) 0.57773(12) 0.82540(8) 0.0221(5) Uani 1 1 d .
O16 O 0.3365(2) 0.66958(13) 0.96545(8) 0.0232(5) Uani 1 1 d .
O17 O 0.28944(18) 0.80869(11) 0.87838(7) 0.0165(5) Uani 1 1 d .
O18 O 0.44086(18) 0.71517(12) 0.88260(8) 0.0177(5) Uani 1 1 d .
O19 O 0.14916(19) 0.68888(12) 0.93333(8) 0.0205(5) Uani 1 1 d .
O20 O 0.25167(19) 0.92413(12) 0.92876(8) 0.0198(5) Uani 1 1 d .
O21 O 0.21919(18) 1.01610(12) 0.84035(8) 0.0187(5) Uani 1 1 d .
O22 O 0.23943(17) 0.90957(11) 0.80383(7) 0.0150(5) Uani 1 1 d .
O23 O 0.40836(18) 0.91932(11) 0.85262(7) 0.0161(5) Uani 1 1 d .
O24 O 0.09931(18) 0.88526(12) 0.88246(8) 0.0194(5) Uani 1 1 d .
O25 O 0.49723(17) 0.95060(11) 0.76113(7) 0.0151(5) Uani 1 1 d .
O26 O 0.31499(18) 1.02727(11) 0.73352(7) 0.0163(5) Uani 1 1 d .
O27 O 0.49929(17) 0.88276(11) 0.69884(7) 0.0157(5) Uani 1 1 d .
O28 O 0.50473(19) 1.04507(12) 0.66502(8) 0.0195(5) Uani 1 1 d .
O29 O 0.47865(19) 0.86818(12) 0.60515(8) 0.0204(5) Uani 1 1 d .
O30 O 0.57657(18) 0.75138(12) 0.75203(8) 0.0171(5) Uani 1 1 d .
O31 O 0.54287(19) 0.62141(12) 0.72278(8) 0.0210(5) Uani 1 1 d .
O32 O 0.4838(2) 0.51121(12) 0.87546(9) 0.0254(6) Uani 1 1 d .
O33 O 0.4679(2) 0.59138(13) 0.94980(8) 0.0250(6) Uani 1 1 d .
O34 O 0.62006(19) 0.62469(13) 0.87459(9) 0.0246(5) Uani 1 1 d .
O35 O 0.40505(17) 0.81096(11) 0.79562(7) 0.0147(5) Uani 1 1 d .
O36 O 0.51622(19) 0.82718(12) 0.91524(8) 0.0217(5) Uani 1 1 d .
O37 O 0.57234(18) 0.84351(12) 0.82218(7) 0.0162(5) Uani 1 1 d .
O38 O 0.51932(19) 1.05245(12) 0.81530(8) 0.0200(5) Uani 1 1 d .
O39 O 0.60137(19) 0.93120(12) 0.88134(8) 0.0205(5) Uani 1 1 d .
O40 O 0.69378(18) 0.96379(12) 0.78562(8) 0.0197(5) Uani 1 1 d .
O41 O 0.69168(18) 0.88395(12) 0.74012(8) 0.0192(5) Uani 1 1 d .
O42 O 0.09238(18) 0.81278(12) 0.83260(8) 0.0183(5) Uani 1 1 d .
O43 O 0.02819(19) 1.00049(12) 0.80474(8) 0.0206(5) Uani 1 1 d .
O44 O 0.17239(19) 1.10155(12) 0.76235(8) 0.0193(5) Uani 1 1 d .
O45 O 0.1863(2) 1.14429(12) 0.88063(8) 0.0232(5) Uani 1 1 d .
O46 O 0.1493(2) 1.22346(13) 0.79339(9) 0.0261(6) Uani 1 1 d .
O47 O 0.33136(19) 1.14057(12) 0.79577(8) 0.0202(5) Uani 1 1 d .
O48 O 0.0311(2) 1.09400(13) 0.83926(8) 0.0244(5) Uani 1 1 d .
O49 O 0.2495(2) 1.23436(12) 0.72354(8) 0.0244(6) Uani 1 1 d .
O50 O 0.3550(2) 1.15784(12) 0.66400(8) 0.0214(5) Uani 1 1 d .
O51 O 0.45967(19) 1.12428(12) 0.73055(8) 0.0194(5) Uani 1 1 d .
O52 O 0.5143(2) 1.25233(13) 0.67419(9) 0.0276(6) Uani 1 1 d .
O53 O 0.5705(2) 1.17809(13) 0.60619(8) 0.0256(6) Uani 1 1 d .
O54 O 0.6602(2) 1.13315(13) 0.68829(9) 0.0262(6) Uani 1 1 d .
O55 O 0.4722(2) 1.25592(13) 0.75010(9) 0.0279(6) Uani 1 1 d .
O56 O 0.6414(2) 1.16035(13) 0.75950(9) 0.0268(6) Uani 1 1 d .
O57 O 0.5013(2) 1.17975(13) 0.84116(8) 0.0256(6) Uani 1 1 d .
O58 O 0.9174(2) 0.64582(16) 0.48828(11) 0.0453(8) Uani 1 1 d .
H58 H 0.8760 0.6131 0.5038 0.068 Uiso 1 1 calc R
O59 O 0.7959(2) 0.53097(15) 0.53676(10) 0.0364(7) Uani 1 1 d .
H59 H 0.8292 0.4921 0.5470 0.055 Uiso 1 1 calc R
O60 O 0.9182(2) 0.40678(16) 0.56884(10) 0.0392(7) Uani 1 1 d .
H60 H 0.9657 0.3917 0.5506 0.059 Uiso 1 1 calc R
O61 O 0.8661(5) 0.4058(3) 0.7728(2) 0.150(3) Uani 1 1 d .
H61 H 0.8729 0.4053 0.7442 0.224 Uiso 1 1 calc R
Ti1 Ti 0.24918(5) 0.80998(3) 0.80294(2) 0.01381(12) Uani 1 1 d .
Ti2 Ti 0.18026(5) 0.99622(3) 0.77117(2) 0.01580(13) Uani 1 1 d .
Ti3 Ti 0.18214(5) 0.89907(3) 0.68664(2) 0.01567(13) Uani 1 1 d .
Ti4 Ti 0.26676(5) 0.72903(3) 0.70415(2) 0.01598(13) Uani 1 1 d .
Ti5 Ti 0.29053(5) 0.61822(3) 0.82452(2) 0.01750(13) Uani 1 1 d .
Ti6 Ti 0.27730(5) 0.70069(3) 0.90109(2) 0.01736(13) Uani 1 1 d .
Ti7 Ti 0.25585(5) 0.91956(3) 0.86988(2) 0.01580(13) Uani 1 1 d .
Ti8 Ti 0.53901(5) 0.95977(3) 0.81819(2) 0.01595(13) Uani 1 1 d .
Ti9 Ti 0.43165(5) 0.97703(3) 0.70629(2) 0.01485(13) Uani 1 1 d .
Ti10 Ti 0.40628(5) 0.85194(3) 0.66155(2) 0.01499(13) Uani 1 1 d .
Ti11 Ti 0.47381(5) 0.68696(3) 0.74957(2) 0.01604(13) Uani 1 1 d .
Ti12 Ti 0.48136(5) 0.61792(3) 0.87743(2) 0.01944(14) Uani 1 1 d .
Ti13 Ti 0.44511(5) 0.81404(3) 0.85906(2) 0.01550(13) Uani 1 1 d .
Ti14 Ti 0.54431(5) 0.84162(3) 0.76053(2) 0.01496(13) Uani 1 1 d .
Ti15 Ti 0.18972(5) 1.11518(3) 0.82756(2) 0.01962(14) Uani 1 1 d .
Ti16 Ti 0.30975(5) 1.13069(3) 0.73278(2) 0.01852(13) Uani 1 1 d .
Ti17 Ti 0.51473(5) 1.14461(3) 0.66501(2) 0.02079(14) Uani 1 1 d .
Ti18 Ti 0.48442(5) 1.15090(3) 0.78917(2) 0.02132(14) Uani 1 1 d .

loop_
_atom_site_aniso_label
_atom_site_aniso_U_11
_atom_site_aniso_U_22
_atom_site_aniso_U_33
_atom_site_aniso_U_23
_atom_site_aniso_U_13
_atom_site_aniso_U_12
C1 0.047(3) 0.028(2) 0.0170(18) -0.0050(16) -0.0149(17) 0.0025(18)
C2 0.070(3) 0.066(3) 0.019(2) -0.012(2) -0.003(2) -0.005(3)
C3 0.082(4) 0.052(3) 0.042(3) -0.012(2) -0.039(3) 0.024(3)
C4 0.078(4) 0.052(3) 0.035(3) -0.011(2) -0.025(2) -0.020(3)
C5 0.026(2) 0.026(2) 0.0218(19) -0.0058(15) -0.0062(15) -0.0032(16)
C6 0.021(2) 0.028(2) 0.081(4) -0.001(2) -0.005(2) -0.0047(17)
C7 0.053(3) 0.029(2) 0.023(2) -0.0185(17) -0.0018(18) -0.0019(19)
C8 0.052(3) 0.076(4) 0.042(3) -0.032(3) 0.010(2) -0.004(3)
C9 0.075(4) 0.129(6) 0.042(3) -0.046(4) -0.020(3) 0.010(4)
C10 0.134(6) 0.034(3) 0.058(4) -0.023(3) 0.018(4) 0.006(3)
C11 0.035(2) 0.0129(17) 0.027(2) -0.0024(15) 0.0004(17) -0.0005(15)
C12 0.049(3) 0.020(2) 0.059(3) -0.010(2) -0.018(2) 0.0064(19)
C13 0.029(2) 0.0174(18) 0.040(2) -0.0103(17) -0.0058(17) -0.0070(15)
C14 0.038(3) 0.036(3) 0.086(4) -0.027(3) -0.015(3) -0.006(2)
C15 0.059(3) 0.027(2) 0.039(2) -0.0158(19) -0.007(2) -0.015(2)
C16 0.053(3) 0.021(2) 0.048(3) -0.0027(19) -0.005(2) -0.0163(19)
C17 0.032(2) 0.0203(18) 0.0190(18) 0.0017(15) -0.0048(16) -0.0049(16)
C18 0.048(3) 0.041(2) 0.019(2) -0.0017(18) -0.0102(18) 0.003(2)
C19 0.035(2) 0.028(2) 0.022(2) -0.0002(16) 0.0036(17) -0.0131(17)
C20 0.048(3) 0.069(4) 0.078(4) 0.009(3) 0.030(3) 0.001(3)
C21 0.046(3) 0.124(6) 0.048(3) 0.051(3) -0.009(3) -0.032(3)
C22 0.113(5) 0.086(5) 0.074(4) -0.039(4) 0.044(4) -0.075(4)
C23 0.043(2) 0.0260(19) 0.0102(17) -0.0053(15) 0.0004(16) -0.0058(17)
C24 0.081(4) 0.037(2) 0.019(2) -0.0079(18) -0.009(2) -0.016(2)
C25 0.049(3) 0.059(3) 0.034(3) -0.018(2) 0.016(2) 0.001(2)
C26 0.064(3) 0.031(2) 0.022(2) -0.0017(17) -0.005(2) -0.009(2)
C27 0.0264(19) 0.0139(16) 0.0181(17) -0.0005(14) -0.0005(15) -0.0017(14)
C28 0.024(2) 0.031(2) 0.036(2) -0.0142(18) 0.0033(17) -0.0020(16)
C29 0.036(2) 0.038(2) 0.0180(19) -0.0098(17) 0.0115(17) -0.0110(18)
C30 0.109(5) 0.037(3) 0.044(3) -0.013(2) 0.036(3) -0.029(3)
C31 0.050(3) 0.047(3) 0.025(2) -0.016(2) 0.012(2) -0.007(2)
C32 0.030(3) 0.145(6) 0.046(3) -0.043(4) 0.005(2) -0.010(3)
C33 0.026(2) 0.033(2) 0.036(2) -0.0167(18) -0.0003(17) 0.0080(17)
C34 0.036(3) 0.058(3) 0.059(3) -0.026(3) -0.018(2) 0.018(2)
C35 0.060(3) 0.056(3) 0.106(5) -0.061(3) -0.032(3) 0.032(3)
C36 0.039(3) 0.128(6) 0.057(4) 0.001(4) 0.016(3) -0.007(3)
C37 0.026(2) 0.037(2) 0.038(2) -0.0003(19) -0.0143(18) 0.0007(17)
C38 0.044(3) 0.133(6) 0.052(3) -0.046(4) -0.010(3) -0.020(3)
C39 0.035(2) 0.032(2) 0.042(2) -0.0080(19) -0.0070(19) -0.0058(18)
C40 0.031(3) 0.052(3) 0.112(5) 0.037(3) -0.029(3) -0.007(2)
C41 0.027(2) 0.0227(19) 0.0179(18) -0.0063(15) -0.0034(15) 0.0029(15)
C42 0.051(3) 0.034(2) 0.020(2) -0.0033(17) -0.0147(18) -0.0116(19)
C43 0.0214(18) 0.0180(17) 0.0226(18) -0.0030(15) -0.0033(15) -0.0009(14)
C44 0.025(2) 0.045(3) 0.049(3) -0.028(2) 0.0074(19) -0.0112(18)
C45 0.028(2) 0.0236(19) 0.0175(18) -0.0069(15) -0.0037(15) 0.0043(15)
C46 0.028(2) 0.038(2) 0.042(2) -0.021(2) 0.0026(18) 0.0009(18)
C47 0.043(2) 0.025(2) 0.025(2) -0.0147(17) -0.0009(18) 0.0026(17)
C48 0.048(3) 0.057(3) 0.040(3) -0.023(2) -0.003(2) 0.016(2)
C49 0.071(3) 0.020(2) 0.040(3) -0.0119(18) -0.013(2) -0.004(2)
C50 0.051(3) 0.036(2) 0.026(2) -0.0184(18) -0.0028(19) 0.006(2)
C51 0.045(2) 0.0187(18) 0.026(2) -0.0107(16) -0.0087(18) 0.0016(17)
C52 0.072(3) 0.018(2) 0.035(2) -0.0019(18) -0.003(2) 0.011(2)
C53 0.036(2) 0.0214(18) 0.0159(18) -0.0025(15) -0.0079(16) 0.0023(16)
C54 0.036(2) 0.025(2) 0.024(2) -0.0053(16) -0.0085(17) 0.0053(16)
C55 0.034(2) 0.033(2) 0.0180(18) -0.0061(16) -0.0062(16) -0.0012(17)
C56 0.048(3) 0.023(2) 0.028(2) 0.0027(17) -0.0097(19) 0.0000(18)
C57 0.043(3) 0.033(2) 0.026(2) 0.0000(17) 0.0034(18) -0.0167(19)
C58 0.069(4) 0.051(3) 0.056(3) -0.020(3) 0.031(3) -0.028(3)
C59 0.041(3) 0.036(2) 0.038(2) -0.003(2) 0.005(2) -0.0136(19)
C60 0.055(3) 0.054(3) 0.038(3) 0.018(2) -0.006(2) -0.020(2)
C61 0.041(2) 0.0180(18) 0.029(2) -0.0061(16) -0.0065(18) -0.0078(16)
C62 0.077(3) 0.0164(19) 0.029(2) -0.0006(17) -0.007(2) -0.004(2)
C63 0.034(2) 0.0162(18) 0.027(2) 0.0028(15) -0.0053(17) -0.0089(15)
C64 0.035(2) 0.042(2) 0.032(2) -0.0074(19) -0.0069(19) -0.0040(19)
C65 0.041(2) 0.026(2) 0.023(2) -0.0104(16) -0.0110(17) 0.0059(17)
C66 0.041(3) 0.037(2) 0.038(2) -0.014(2) -0.016(2) 0.0041(19)
C67 0.056(3) 0.030(2) 0.027(2) -0.0139(18) -0.014(2) 0.0040(19)
C68 0.052(3) 0.029(2) 0.025(2) -0.0057(17) -0.0015(19) 0.0015(19)
C69 0.032(2) 0.036(2) 0.040(2) -0.0052(19) -0.0099(19) -0.0009(18)
C70 0.059(3) 0.076(4) 0.053(3) -0.027(3) -0.007(3) -0.015(3)
C71 0.039(3) 0.044(3) 0.106(5) 0.020(3) -0.023(3) 0.000(2)
C72 0.050(3) 0.054(3) 0.048(3) -0.009(2) 0.001(2) -0.011(2)
C73 0.048(3) 0.030(2) 0.053(3) -0.017(2) -0.008(2) 0.001(2)
C74 0.095(5) 0.111(6) 0.138(7) -0.100(5) -0.030(5) 0.037(4)
C75 0.353(16) 0.083(6) 0.251(12) -0.075(7) -0.264(13) 0.054(8)
C76 0.279(13) 0.140(8) 0.234(11) -0.153(8) 0.199(10) -0.168(9)
C77 0.052(3) 0.037(2) 0.035(2) -0.006(2) -0.011(2) 0.008(2)
C78 0.114(6) 0.143(7) 0.042(3) -0.033(4) -0.020(3) 0.087(5)
C79 0.058(3) 0.045(3) 0.047(3) 0.005(2) -0.006(2) 0.003(2)
C80 0.100(5) 0.058(4) 0.076(4) 0.000(3) -0.037(4) -0.025(3)
C81 0.076(5) 0.086(5) 0.105(6) -0.007(4) -0.003(4) -0.001(4)
C82 0.093(6) 0.101(6) 0.168(9) -0.032(6) -0.053(6) 0.006(5)
C83 0.155(9) 0.189(11) 0.119(8) -0.082(8) -0.012(7) -0.011(8)
C84 0.114(7) 0.111(7) 0.123(7) -0.022(6) -0.026(6) 0.030(5)
O1 0.0190(12) 0.0145(11) 0.0149(11) -0.0056(9) -0.0031(9) -0.0010(9)
O2 0.0209(13) 0.0154(11) 0.0189(12) -0.0053(10) -0.0039(10) 0.0018(9)
O3 0.0261(13) 0.0203(12) 0.0162(12) -0.0048(10) -0.0071(10) 0.0004(10)
O4 0.0218(12) 0.0149(11) 0.0148(11) -0.0054(9) -0.0059(10) -0.0006(9)
O5 0.0219(12) 0.0147(11) 0.0123(11) -0.0021(9) -0.0038(9) -0.0021(9)
O6 0.0217(13) 0.0179(12) 0.0223(13) -0.0054(10) -0.0046(10) -0.0015(10)
O7 0.0305(14) 0.0174(12) 0.0179(12) -0.0079(10) -0.0053(10) 0.0003(10)
O8 0.0209(12) 0.0123(11) 0.0160(12) -0.0033(9) -0.0020(9) -0.0018(9)
O9 0.0200(12) 0.0139(11) 0.0143(11) -0.0046(9) -0.0033(9) 0.0002(9)
O10 0.0222(13) 0.0176(12) 0.0255(13) -0.0071(10) -0.0046(10) -0.0026(10)
O11 0.0307(14) 0.0126(12) 0.0267(14) -0.0033(10) -0.0047(11) 0.0004(10)
O12 0.0276(13) 0.0139(11) 0.0150(12) -0.0009(9) -0.0024(10) 0.0004(10)
O13 0.0229(13) 0.0128(11) 0.0145(11) -0.0042(9) -0.0009(10) -0.0033(9)
O14 0.0225(13) 0.0132(11) 0.0199(12) -0.0038(10) -0.0024(10) -0.0003(9)
O15 0.0291(14) 0.0144(12) 0.0241(13) -0.0067(10) -0.0026(11) -0.0038(10)
O16 0.0299(14) 0.0224(13) 0.0160(12) -0.0013(10) -0.0029(11) -0.0019(11)
O17 0.0219(12) 0.0135(11) 0.0138(11) -0.0029(9) -0.0005(9) -0.0035(9)
O18 0.0235(13) 0.0155(11) 0.0136(11) -0.0016(9) -0.0042(10) -0.0003(9)
O19 0.0260(13) 0.0174(12) 0.0157(12) -0.0010(10) 0.0025(10) -0.0040(10)
O20 0.0281(14) 0.0189(12) 0.0129(12) -0.0056(10) -0.0001(10) -0.0025(10)
O21 0.0234(13) 0.0153(12) 0.0186(12) -0.0068(10) -0.0016(10) -0.0017(10)
O22 0.0189(12) 0.0126(11) 0.0133(11) -0.0035(9) -0.0012(9) 0.0003(9)
O23 0.0222(12) 0.0125(11) 0.0143(11) -0.0042(9) -0.0015(9) -0.0033(9)
O24 0.0228(13) 0.0186(12) 0.0170(12) -0.0056(10) 0.0012(10) -0.0031(10)
O25 0.0204(12) 0.0122(11) 0.0130(11) -0.0036(9) -0.0014(9) -0.0025(9)
O26 0.0238(13) 0.0123(11) 0.0128(11) -0.0029(9) -0.0018(9) -0.0025(9)
O27 0.0198(12) 0.0143(11) 0.0129(11) -0.0036(9) -0.0007(9) -0.0008(9)
O28 0.0271(13) 0.0157(12) 0.0149(12) -0.0025(9) -0.0008(10) -0.0028(10)
O29 0.0271(13) 0.0217(12) 0.0121(11) -0.0048(10) 0.0008(10) -0.0020(10)
O30 0.0193(12) 0.0168(12) 0.0156(12) -0.0048(9) -0.0021(9) 0.0009(9)
O31 0.0255(13) 0.0162(12) 0.0228(13) -0.0080(10) -0.0022(10) 0.0013(10)
O32 0.0330(15) 0.0142(12) 0.0272(14) -0.0004(10) -0.0063(11) 0.0025(10)
O33 0.0341(15) 0.0204(13) 0.0183(13) 0.0010(10) -0.0067(11) 0.0019(11)
O34 0.0262(14) 0.0222(13) 0.0254(14) -0.0037(11) -0.0078(11) 0.0037(10)
O35 0.0200(12) 0.0127(11) 0.0117(11) -0.0032(9) -0.0019(9) -0.0016(9)
O36 0.0301(14) 0.0191(12) 0.0169(12) -0.0035(10) -0.0067(10) -0.0027(10)
O37 0.0200(12) 0.0150(11) 0.0145(11) -0.0039(9) -0.0039(9) -0.0016(9)
O38 0.0284(14) 0.0166(12) 0.0165(12) -0.0055(10) -0.0035(10) -0.0041(10)
O39 0.0257(13) 0.0211(13) 0.0163(12) -0.0056(10) -0.0053(10) -0.0025(10)
O40 0.0209(13) 0.0200(12) 0.0200(12) -0.0069(10) -0.0045(10) -0.0019(10)
O41 0.0217(13) 0.0179(12) 0.0189(12) -0.0051(10) -0.0027(10) -0.0036(10)
O42 0.0207(12) 0.0166(12) 0.0175(12) -0.0051(10) 0.0009(10) -0.0026(9)
O43 0.0239(13) 0.0203(12) 0.0186(12) -0.0073(10) -0.0020(10) 0.0015(10)
O44 0.0274(13) 0.0124(11) 0.0188(12) -0.0053(10) -0.0038(10) 0.0016(10)
O45 0.0336(15) 0.0173(12) 0.0207(13) -0.0088(10) -0.0029(11) -0.0003(10)
O46 0.0396(16) 0.0167(12) 0.0231(14) -0.0074(11) -0.0051(12) 0.0052(11)
O47 0.0279(14) 0.0147(12) 0.0193(12) -0.0052(10) -0.0044(10) -0.0017(10)
O48 0.0283(14) 0.0221(13) 0.0246(13) -0.0101(11) -0.0024(11) 0.0026(11)
O49 0.0388(15) 0.0140(12) 0.0204(13) -0.0037(10) -0.0053(11) 0.0016(11)
O50 0.0336(14) 0.0166(12) 0.0141(12) -0.0030(10) -0.0034(10) -0.0016(10)
O51 0.0295(14) 0.0133(11) 0.0159(12) -0.0031(9) -0.0039(10) -0.0041(10)
O52 0.0420(16) 0.0160(12) 0.0237(14) -0.0010(11) -0.0027(12) -0.0095(11)
O53 0.0350(15) 0.0206(13) 0.0185(13) 0.0001(10) 0.0014(11) -0.0100(11)
O54 0.0336(15) 0.0223(13) 0.0233(14) -0.0055(11) -0.0020(11) -0.0069(11)
O55 0.0461(17) 0.0158(12) 0.0222(14) -0.0022(10) -0.0071(12) -0.0079(11)
O56 0.0345(15) 0.0246(13) 0.0216(13) -0.0038(11) -0.0030(12) -0.0113(11)
O57 0.0379(15) 0.0203(13) 0.0218(13) -0.0078(11) -0.0096(11) -0.0017(11)
O58 0.0496(19) 0.0334(16) 0.053(2) -0.0195(15) 0.0145(15) -0.0091(14)
O59 0.0335(16) 0.0279(15) 0.0488(18) -0.0078(13) -0.0115(14) 0.0011(12)
O60 0.0403(17) 0.0446(18) 0.0320(16) -0.0112(14) -0.0020(13) 0.0105(14)
O61 0.174(6) 0.122(5) 0.151(6) -0.021(4) -0.004(5) -0.066(5)
Ti1 0.0194(3) 0.0102(3) 0.0122(3) -0.0031(2) -0.0022(2) -0.0013(2)
Ti2 0.0218(3) 0.0120(3) 0.0143(3) -0.0043(2) -0.0026(2) 0.0005(2)
Ti3 0.0201(3) 0.0136(3) 0.0144(3) -0.0047(2) -0.0039(2) 0.0001(2)
Ti4 0.0216(3) 0.0122(3) 0.0157(3) -0.0053(2) -0.0037(2) -0.0014(2)
Ti5 0.0236(3) 0.0110(3) 0.0177(3) -0.0029(2) -0.0021(3) -0.0018(2)
Ti6 0.0244(3) 0.0134(3) 0.0133(3) -0.0011(2) -0.0013(2) -0.0022(2)
Ti7 0.0223(3) 0.0132(3) 0.0126(3) -0.0047(2) -0.0011(2) -0.0011(2)
Ti8 0.0216(3) 0.0140(3) 0.0135(3) -0.0043(2) -0.0033(2) -0.0035(2)
Ti9 0.0217(3) 0.0115(3) 0.0115(3) -0.0023(2) -0.0021(2) -0.0022(2)
Ti10 0.0212(3) 0.0132(3) 0.0113(3) -0.0040(2) -0.0022(2) -0.0007(2)
Ti11 0.0213(3) 0.0121(3) 0.0154(3) -0.0042(2) -0.0029(2) 0.0003(2)
Ti12 0.0255(3) 0.0146(3) 0.0173(3) -0.0009(2) -0.0053(3) 0.0018(2)
Ti13 0.0212(3) 0.0134(3) 0.0122(3) -0.0026(2) -0.0034(2) -0.0017(2)
Ti14 0.0189(3) 0.0132(3) 0.0134(3) -0.0037(2) -0.0028(2) -0.0013(2)
Ti15 0.0292(4) 0.0131(3) 0.0180(3) -0.0069(2) -0.0030(3) 0.0015(3)
Ti16 0.0285(4) 0.0114(3) 0.0159(3) -0.0032(2) -0.0029(3) -0.0014(2)
Ti17 0.0310(4) 0.0149(3) 0.0158(3) -0.0013(2) -0.0020(3) -0.0062(3)
Ti18 0.0320(4) 0.0148(3) 0.0184(3) -0.0044(3) -0.0048(3) -0.0057(3)

loop_
_atom_type_symbol
_atom_type_description
_atom_type_scat_dispersion_real
_atom_type_scat_dispersion_imag
_atom_type_scat_source
C C 0.0033 0.0016 'International Tables Vol C Tables 4.2.6.8 and 6.1.1.4'
H H 0.0000 0.0000 'International Tables Vol C Tables 4.2.6.8 and 6.1.1.4'
O O 0.0106 0.0060 'International Tables Vol C Tables 4.2.6.8 and 6.1.1.4'
Ti Ti 0.2776 0.4457 'International Tables Vol C Tables 4.2.6.8 and 6.1.1.4'

loop_
_geom_angle_atom_site_label_1
_geom_angle_atom_site_label_2
_geom_angle_atom_site_label_3
_geom_angle
O3 C1 C3 107.0(3)
O3 C1 C4 108.5(3)
C3 C1 C4 111.6(4)
O3 C1 C2 107.1(3)
C3 C1 C2 111.3(4)
C4 C1 C2 111.1(4)
C1 C2 H2A 109.5
C1 C2 H2B 109.5
H2A C2 H2B 109.5
C1 C2 H2C 109.5
H2A C2 H2C 109.5
H2B C2 H2C 109.5
C1 C3 H3A 109.5
C1 C3 H3B 109.5
H3A C3 H3B 109.5
C1 C3 H3C 109.5
H3A C3 H3C 109.5
H3B C3 H3C 109.5
C1 C4 H4A 109.5
C1 C4 H4B 109.5
H4A C4 H4B 109.5
C1 C4 H4C 109.5
H4A C4 H4C 109.5
H4B C4 H4C 109.5
O6 C5 O10 124.3(3)
O6 C5 C6 117.7(3)
O10 C5 C6 118.0(3)
C5 C6 H6A 109.5
C5 C6 H6B 109.5
H6A C6 H6B 109.5
C5 C6 H6C 109.5
H6A C6 H6C 109.5
H6B C6 H6C 109.5
O7 C7 C9 107.4(4)
O7 C7 C10 106.8(3)
C9 C7 C10 114.6(5)
O7 C7 C8 107.3(3)
C9 C7 C8 110.9(4)
C10 C7 C8 109.5(4)
C7 C8 H8A 109.5
C7 C8 H8B 109.5
H8A C8 H8B 109.5
C7 C8 H8C 109.5
H8A C8 H8C 109.5
H8B C8 H8C 109.5
C7 C9 H9A 109.5
C7 C9 H9B 109.5
H9A C9 H9B 109.5
C7 C9 H9C 109.5
H9A C9 H9C 109.5
H9B C9 H9C 109.5
C7 C10 H10A 109.5
C7 C10 H10B 109.5
H10A C10 H10B 109.5
C7 C10 H10C 109.5
H10A C10 H10C 109.5
H10B C10 H10C 109.5
O11 C11 O32 124.9(3)
O11 C11 C12 118.1(3)
O32 C11 C12 116.9(3)
C11 C12 H12A 109.5
C11 C12 H12B 109.5
H12A C12 H12B 109.5
C11 C12 H12C 109.5
H12A C12 H12C 109.5
H12B C12 H12C 109.5
O15 C13 C14 106.8(3)
O15 C13 C16 108.1(3)
C14 C13 C16 111.3(4)
O15 C13 C15 108.2(3)
C14 C13 C15 110.8(4)
C16 C13 C15 111.5(3)
C13 C14 H14A 109.5
C13 C14 H14B 109.5
H14A C14 H14B 109.5
C13 C14 H14C 109.5
H14A C14 H14C 109.5
H14B C14 H14C 109.5
C13 C15 H15A 109.5
C13 C15 H15B 109.5
H15A C15 H15B 109.5
C13 C15 H15C 109.5
H15A C15 H15C 109.5
H15B C15 H15C 109.5
C13 C16 H16A 109.5
C13 C16 H16B 109.5
H16A C16 H16B 109.5
C13 C16 H16C 109.5
H16A C16 H16C 109.5
H16B C16 H16C 109.5
O16 C17 O33 125.0(3)
O16 C17 C18 117.9(3)
O33 C17 C18 117.2(3)
C17 C18 H18A 109.5
C17 C18 H18B 109.5
H18A C18 H18B 109.5
C17 C18 H18C 109.5
H18A C18 H18C 109.5
H18B C18 H18C 109.5
O19 C19 C21 110.3(3)
O19 C19 C22 106.9(3)
C21 C19 C22 114.1(5)
O19 C19 C20 106.7(3)
C21 C19 C20 108.4(4)
C22 C19 C20 110.2(5)
C19 C20 H20A 109.5
C19 C20 H20B 109.5
H20A C20 H20B 109.5
C19 C20 H20C 109.5
H20A C20 H20C 109.5
H20B C20 H20C 109.5
C19 C21 H21A 109.5
C19 C21 H21B 109.5
H21A C21 H21B 109.5
C19 C21 H21C 109.5
H21A C21 H21C 109.5
H21B C21 H21C 109.5
C19 C22 H22A 109.5
C19 C22 H22B 109.5
H22A C22 H22B 109.5
C19 C22 H22C 109.5
H22A C22 H22C 109.5
H22B C22 H22C 109.5
O20 C23 C24 106.7(3)
O20 C23 C26 107.3(3)
C24 C23 C26 112.3(3)
O20 C23 C25 107.3(3)
C24 C23 C25 110.8(4)
C26 C23 C25 112.0(4)
C23 C24 H24A 109.5
C23 C24 H24B 109.5
H24A C24 H24B 109.5
C23 C24 H24C 109.5
H24A C24 H24C 109.5
H24B C24 H24C 109.5
C23 C25 H25A 109.5
C23 C25 H25B 109.5
H25A C25 H25B 109.5
C23 C25 H25C 109.5
H25A C25 H25C 109.5
H25B C25 H25C 109.5
C23 C26 H26A 109.5
C23 C26 H26B 109.5
H26A C26 H26B 109.5
C23 C26 H26C 109.5
H26A C26 H26C 109.5
H26B C26 H26C 109.5
O42 C27 O24 125.5(3)
O42 C27 C28 116.8(3)
O24 C27 C28 117.7(3)
C27 C28 H28A 109.5
C27 C28 H28B 109.5
H28A C28 H28B 109.5
C27 C28 H28C 109.5
H28A C28 H28C 109.5
H28B C28 H28C 109.5
O29 C29 C32 108.1(3)
O29 C29 C31 106.5(3)
C32 C29 C31 111.4(4)
O29 C29 C30 107.0(3)
C32 C29 C30 112.1(4)
C31 C29 C30 111.5(4)
C29 C30 H30A 109.5
C29 C30 H30B 109.5
H30A C30 H30B 109.5
C29 C30 H30C 109.5
H30A C30 H30C 109.5
H30B C30 H30C 109.5
C29 C31 H31A 109.5
C29 C31 H31B 109.5
H31A C31 H31B 109.5
C29 C31 H31C 109.5
H31A C31 H31C 109.5
H31B C31 H31C 109.5
C29 C32 H32A 109.5
C29 C32 H32B 109.5
H32A C32 H32B 109.5
C29 C32 H32C 109.5
H32A C32 H32C 109.5
H32B C32 H32C 109.5
O31 C33 C36 107.9(4)
O31 C33 C34 108.3(3)
C36 C33 C34 110.7(4)
O31 C33 C35 105.7(3)
C36 C33 C35 112.4(4)
C34 C33 C35 111.7(4)
C33 C34 H34A 109.5
C33 C34 H34B 109.5
H34A C34 H34B 109.5
C33 C34 H34C 109.5
H34A C34 H34C 109.5
H34B C34 H34C 109.5
C33 C35 H35A 109.5
C33 C35 H35B 109.5
H35A C35 H35B 109.5
C33 C35 H35C 109.5
H35A C35 H35C 109.5
H35B C35 H35C 109.5
C33 C36 H36A 109.5
C33 C36 H36B 109.5
H36A C36 H36B 109.5
C33 C36 H36C 109.5
H36A C36 H36C 109.5
H36B C36 H36C 109.5
O34 C37 C39 106.8(3)
O34 C37 C40 106.2(3)
C39 C37 C40 112.3(4)
O34 C37 C38 108.1(3)
C39 C37 C38 110.7(4)
C40 C37 C38 112.3(5)
C37 C38 H38A 109.5
C37 C38 H38B 109.5
H38A C38 H38B 109.5
C37 C38 H38C 109.5
H38A C38 H38C 109.5
H38B C38 H38C 109.5
C37 C39 H39A 109.5
C37 C39 H39B 109.5
H39A C39 H39B 109.5
C37 C39 H39C 109.5
H39A C39 H39C 109.5
H39B C39 H39C 109.5
C37 C40 H40A 109.5
C37 C40 H40B 109.5
H40A C40 H40B 109.5
C37 C40 H40C 109.5
H40A C40 H40C 109.5
H40B C40 H40C 109.5
O39 C41 O36 125.6(3)
O39 C41 C42 117.3(3)
O36 C41 C42 117.1(3)
C41 C42 H42A 109.5
C41 C42 H42B 109.5
H42A C42 H42B 109.5
C41 C42 H42C 109.5
H42A C42 H42C 109.5
H42B C42 H42C 109.5
O40 C43 O41 125.2(3)
O40 C43 C44 118.1(3)
O41 C43 C44 116.6(3)
C43 C44 H44A 109.5
C43 C44 H44B 109.5
H44A C44 H44B 109.5
C43 C44 H44C 109.5
H44A C44 H44C 109.5
H44B C44 H44C 109.5
O43 C45 O48 125.3(3)
O43 C45 C46 118.8(3)
O48 C45 C46 115.9(3)
C45 C46 H46A 109.5
C45 C46 H46B 109.5
H46A C46 H46B 109.5
C45 C46 H46C 109.5
H46A C46 H46C 109.5
H46B C46 H46C 109.5
O45 C47 C50 107.8(3)
O45 C47 C49 107.0(3)
C50 C47 C49 111.5(3)
O45 C47 C48 108.2(3)
C50 C47 C48 111.2(4)
C49 C47 C48 110.9(4)
C47 C48 H48A 109.5
C47 C48 H48B 109.5
H48A C48 H48B 109.5
C47 C48 H48C 109.5
H48A C48 H48C 109.5
H48B C48 H48C 109.5
C47 C49 H49A 109.5
C47 C49 H49B 109.5
H49A C49 H49B 109.5
C47 C49 H49C 109.5
H49A C49 H49C 109.5
H49B C49 H49C 109.5
C47 C50 H50A 109.5
C47 C50 H50B 109.5
H50A C50 H50B 109.5
C47 C50 H50C 109.5
H50A C50 H50C 109.5
H50B C50 H50C 109.5
O46 C51 O49 125.4(3)
O46 C51 C52 118.4(3)
O49 C51 C52 116.1(3)
C51 C52 H52A 109.5
C51 C52 H52B 109.5
H52A C52 H52B 109.5
C51 C52 H52C 109.5
H52A C52 H52C 109.5
H52B C52 H52C 109.5
O50 C53 C54 108.7(3)
O50 C53 C56 106.9(3)
C54 C53 C56 111.2(3)
O50 C53 C55 108.0(3)
C54 C53 C55 109.3(3)
C56 C53 C55 112.6(3)
C53 C54 H54A 109.5
C53 C54 H54B 109.5
H54A C54 H54B 109.5
C53 C54 H54C 109.5
H54A C54 H54C 109.5
H54B C54 H54C 109.5
C53 C55 H55A 109.5
C53 C55 H55B 109.5
H55A C55 H55B 109.5
C53 C55 H55C 109.5
H55A C55 H55C 109.5
H55B C55 H55C 109.5
C53 C56 H56A 109.5
C53 C56 H56B 109.5
H56A C56 H56B 109.5
C53 C56 H56C 109.5
H56A C56 H56C 109.5
H56B C56 H56C 109.5
O53 C57 C58 107.3(3)
O53 C57 C59 108.0(3)
C58 C57 C59 112.6(4)
O53 C57 C60 107.7(3)
C58 C57 C60 111.5(4)
C59 C57 C60 109.5(4)
C57 C58 H58A 109.5
C57 C58 H58B 109.5
H58A C58 H58B 109.5
C57 C58 H58C 109.5
H58A C58 H58C 109.5
H58B C58 H58C 109.5
C57 C59 H59A 109.5
C57 C59 H59B 109.5
H59A C59 H59B 109.5
C57 C59 H59C 109.5
H59A C59 H59C 109.5
H59B C59 H59C 109.5
C57 C60 H60A 109.5
C57 C60 H60B 109.5
H60A C60 H60B 109.5
C57 C60 H60C 109.5
H60A C60 H60C 109.5
H60B C60 H60C 109.5
O52 C61 O55 125.8(3)
O52 C61 C62 116.7(3)
O55 C61 C62 117.5(3)
C61 C62 H62A 109.5
C61 C62 H62B 109.5
H62A C62 H62B 109.5
C61 C62 H62C 109.5
H62A C62 H62C 109.5
H62B C62 H62C 109.5
O56 C63 O54 126.4(4)
O56 C63 C64 117.7(3)
O54 C63 C64 115.8(3)
C63 C64 H64A 109.5
C63 C64 H64B 109.5
H64A C64 H64B 109.5
C63 C64 H64C 109.5
H64A C64 H64C 109.5
H64B C64 H64C 109.5
O57 C65 C66 106.5(3)
O57 C65 C67 108.6(3)
C66 C65 C67 111.2(3)
O57 C65 C68 108.0(3)
C66 C65 C68 111.3(3)
C67 C65 C68 111.0(3)
C65 C66 H66A 109.5
C65 C66 H66B 109.5
H66A C66 H66B 109.5
C65 C66 H66C 109.5
H66A C66 H66C 109.5
H66B C66 H66C 109.5
C65 C67 H67A 109.5
C65 C67 H67B 109.5
H67A C67 H67B 109.5
C65 C67 H67C 109.5
H67A C67 H67C 109.5
H67B C67 H67C 109.5
C65 C68 H68A 109.5
C65 C68 H68B 109.5
H68A C68 H68B 109.5
C65 C68 H68C 109.5
H68A C68 H68C 109.5
H68B C68 H68C 109.5
O59 C69 C71 107.3(4)
O59 C69 C70 108.9(4)
C71 C69 C70 113.9(4)
O59 C69 C72 108.9(3)
C71 C69 C72 109.7(4)
C70 C69 C72 108.0(4)
C69 C70 H70A 109.5
C69 C70 H70B 109.5
H70A C70 H70B 109.5
C69 C70 H70C 109.5
H70A C70 H70C 109.5
H70B C70 H70C 109.5
C69 C71 H71A 109.5
C69 C71 H71B 109.5
H71A C71 H71B 109.5
C69 C71 H71C 109.5
H71A C71 H71C 109.5
H71B C71 H71C 109.5
C69 C72 H72A 109.5
C69 C72 H72B 109.5
H72A C72 H72B 109.5
C69 C72 H72C 109.5
H72A C72 H72C 109.5
H72B C72 H72C 109.5
C75 C73 C76 114.3(8)
C75 C73 O58 108.4(4)
C76 C73 O58 107.6(4)
C75 C73 C74 106.9(7)
C76 C73 C74 111.0(7)
O58 C73 C74 108.5(4)
C73 C74 H74A 109.5
C73 C74 H74B 109.5
H74A C74 H74B 109.5
C73 C74 H74C 109.5
H74A C74 H74C 109.5
H74B C74 H74C 109.5
C73 C75 H75A 109.5
C73 C75 H75B 109.5
H75A C75 H75B 109.5
C73 C75 H75C 109.5
H75A C75 H75C 109.5
H75B C75 H75C 109.5
C73 C76 H76A 109.5
C73 C76 H76B 109.5
H76A C76 H76B 109.5
C73 C76 H76C 109.5
H76A C76 H76C 109.5
H76B C76 H76C 109.5
O60 C77 C78 107.0(4)
O60 C77 C79 108.8(4)
C78 C77 C79 111.6(5)
O60 C77 C80 108.1(4)
C78 C77 C80 112.9(5)
C79 C77 C80 108.3(4)
C77 C78 H78A 109.5
C77 C78 H78B 109.5
H78A C78 H78B 109.5
C77 C78 H78C 109.5
H78A C78 H78C 109.5
H78B C78 H78C 109.5
C77 C79 H79A 109.5
C77 C79 H79B 109.5
H79A C79 H79B 109.5
C77 C79 H79C 109.5
H79A C79 H79C 109.5
H79B C79 H79C 109.5
C77 C80 H80A 109.5
C77 C80 H80B 109.5
H80A C80 H80B 109.5
C77 C80 H80C 109.5
H80A C80 H80C 109.5
H80B C80 H80C 109.5
O61 C81 C82 110.0(7)
O61 C81 C83 105.3(7)
C82 C81 C83 115.5(7)
O61 C81 C84 104.7(7)
C82 C81 C84 108.1(7)
C83 C81 C84 112.8(7)
C81 C82 H82A 109.5
C81 C82 H82B 109.5
H82A C82 H82B 109.5
C81 C82 H82C 109.5
H82A C82 H82C 109.5
H82B C82 H82C 109.5
C81 C83 H83A 109.5
C81 C83 H83B 109.5
H83A C83 H83B 109.5
C81 C83 H83C 109.5
H83A C83 H83C 109.5
H83B C83 H83C 109.5
C81 C84 H84A 109.5
C81 C84 H84B 109.5
H84A C84 H84B 109.5
C81 C84 H84C 109.5
H84A C84 H84C 109.5
H84B C84 H84C 109.5
Ti1 O1 Ti4 129.71(12)
Ti1 O1 Ti3 133.20(12)
Ti4 O1 Ti3 96.84(9)
Ti2 O2 Ti3 139.66(13)
C1 O3 Ti3 151.5(2)
Ti10 O4 Ti4 97.74(10)
Ti10 O4 Ti3 97.29(9)
Ti4 O4 Ti3 110.78(11)
Ti10 O5 Ti3 99.58(10)
Ti10 O5 Ti9 101.29(10)
Ti3 O5 Ti9 142.05(12)
C5 O6 Ti3 134.4(2)
C7 O7 Ti4 160.8(2)
Ti4 O8 Ti5 148.20(13)
Ti4 O8 Ti11 102.22(10)
Ti5 O8 Ti11 102.78(10)
Ti10 O9 Ti11 148.18(12)
Ti10 O9 Ti4 98.73(10)
Ti11 O9 Ti4 102.65(10)
C5 O10 Ti4 131.0(2)
C11 O11 Ti5 129.5(2)
Ti6 O12 Ti5 102.80(10)
Ti6 O12 Ti12 99.82(10)
Ti5 O12 Ti12 98.22(10)
Ti1 O13 Ti5 136.93(12)
Ti1 O13 Ti6 110.75(10)
Ti5 O13 Ti6 101.73(10)
Ti12 O14 Ti11 156.64(13)
Ti12 O14 Ti5 99.47(10)
Ti11 O14 Ti5 101.98(10)
C13 O15 Ti5 150.5(2)
C17 O16 Ti6 128.6(2)
Ti13 O17 Ti6 99.13(10)
Ti13 O17 Ti7 98.22(9)
Ti6 O17 Ti7 161.06(12)
Ti13 O17 Ti1 93.78(9)
Ti6 O17 Ti1 94.05(8)
Ti7 O17 Ti1 92.33(8)
Ti13 O18 Ti12 150.79(13)
Ti13 O18 Ti6 101.00(10)
Ti12 O18 Ti6 98.60(10)
C19 O19 Ti6 151.3(2)
C23 O20 Ti7 162.3(2)
Ti15 O21 Ti7 163.87(13)
Ti15 O21 Ti2 97.41(10)
Ti7 O21 Ti2 98.69(9)
Ti2 O22 Ti1 139.21(12)
Ti2 O22 Ti7 108.53(10)
Ti1 O22 Ti7 108.77(10)
Ti8 O23 Ti7 153.88(13)
Ti8 O23 Ti13 99.22(10)
Ti7 O23 Ti13 102.99(10)
C27 O24 Ti7 131.0(2)
Ti9 O25 Ti8 157.24(13)
Ti9 O25 Ti14 100.62(9)
Ti8 O25 Ti14 101.88(10)
Ti9 O26 Ti2 133.55(12)
Ti9 O26 Ti16 125.39(12)
Ti2 O26 Ti16 100.94(10)
Ti10 O27 Ti14 134.15(12)
Ti10 O27 Ti9 101.73(10)
Ti14 O27 Ti9 102.63(10)
Ti9 O28 Ti17 128.66(13)
C29 O29 Ti10 147.6(2)
Ti14 O30 Ti11 122.76(12)
C33 O31 Ti11 143.4(2)
C11 O32 Ti12 126.5(2)
C17 O33 Ti12 126.3(2)
C37 O34 Ti12 157.0(3)
Ti1 O35 Ti14 152.87(12)
Ti1 O35 Ti13 105.60(10)
Ti14 O35 Ti13 95.79(9)
C41 O36 Ti13 126.1(2)
Ti13 O37 Ti14 103.49(10)
Ti13 O37 Ti8 94.27(10)
Ti14 O37 Ti8 98.19(9)
Ti8 O38 Ti18 157.75(14)
C41 O39 Ti8 128.3(2)
C43 O40 Ti8 129.3(2)
C43 O41 Ti14 129.3(2)
C27 O42 Ti1 129.5(2)
C45 O43 Ti2 131.1(2)
Ti16 O44 Ti2 103.19(11)
Ti16 O44 Ti15 97.90(10)
Ti2 O44 Ti15 102.67(10)
C47 O45 Ti15 149.5(2)
C51 O46 Ti15 128.4(2)
Ti18 O47 Ti15 157.36(13)
Ti18 O47 Ti16 101.40(11)
Ti15 O47 Ti16 98.78(10)
C45 O48 Ti15 127.5(2)
C51 O49 Ti16 125.5(2)
C53 O50 Ti16 127.6(2)
C53 O50 Ti17 133.3(2)
Ti16 O50 Ti17 98.80(10)
Ti16 O51 Ti17 106.14(11)
Ti16 O51 Ti18 102.71(11)
Ti17 O51 Ti18 139.78(13)
C61 O52 Ti17 137.0(2)
C57 O53 Ti17 157.2(2)
C63 O54 Ti17 133.8(3)
C61 O55 Ti18 134.0(2)
C63 O56 Ti18 136.8(2)
C65 O57 Ti18 144.2(2)
C73 O58 H58 109.5
C69 O59 H59 109.5
C77 O60 H60 109.5
C81 O61 H61 109.5
O1 Ti1 O22 101.99(10)
O1 Ti1 O13 107.34(10)
O22 Ti1 O13 149.02(10)
O1 Ti1 O35 98.55(10)
O22 Ti1 O35 91.69(9)
O13 Ti1 O35 93.60(9)
O1 Ti1 O42 100.46(10)
O22 Ti1 O42 81.98(9)
O13 Ti1 O42 83.11(9)
O35 Ti1 O42 160.83(9)
O1 Ti1 O17 174.92(10)
O22 Ti1 O17 77.51(8)
O13 Ti1 O17 74.15(8)
O35 Ti1 O17 76.44(8)
O42 Ti1 O17 84.51(8)
O1 Ti1 Ti13 136.34(8)
O22 Ti1 Ti13 81.89(7)
O13 Ti1 Ti13 83.74(7)
O35 Ti1 Ti13 37.87(6)
O42 Ti1 Ti13 123.00(7)
O17 Ti1 Ti13 38.62(6)
O1 Ti1 Ti6 142.38(7)
O22 Ti1 Ti6 115.50(7)
O13 Ti1 Ti6 35.30(7)
O35 Ti1 Ti6 83.93(7)
O42 Ti1 Ti6 82.56(7)
O17 Ti1 Ti6 38.85(5)
Ti13 Ti1 Ti6 57.028(18)
O1 Ti1 Ti7 139.16(7)
O22 Ti1 Ti7 37.17(7)
O13 Ti1 Ti7 112.78(7)
O35 Ti1 Ti7 86.49(6)
O42 Ti1 Ti7 77.51(6)
O17 Ti1 Ti7 40.64(5)
Ti13 Ti1 Ti7 57.763(18)
Ti6 Ti1 Ti7 78.35(2)
O2 Ti2 O22 96.52(10)
O2 Ti2 O26 93.84(10)
O22 Ti2 O26 93.43(10)
O2 Ti2 O44 117.01(10)
O22 Ti2 O44 145.38(10)
O26 Ti2 O44 76.85(10)
O2 Ti2 O43 91.57(10)
O22 Ti2 O43 104.42(10)
O26 Ti2 O43 160.63(9)
O44 Ti2 O43 84.13(10)
O2 Ti2 O21 164.75(10)
O22 Ti2 O21 73.09(9)
O26 Ti2 O21 97.84(9)
O44 Ti2 O21 75.44(9)
O43 Ti2 O21 80.61(9)
O2 Ti2 Ti16 113.83(8)
O22 Ti2 Ti16 122.02(7)
O26 Ti2 Ti16 39.59(6)
O44 Ti2 Ti16 37.67(7)
O43 Ti2 Ti16 121.73(7)
O21 Ti2 Ti16 81.37(6)
O2 Ti2 Ti15 153.68(8)
O22 Ti2 Ti15 108.93(7)
O26 Ti2 Ti15 91.28(7)
O44 Ti2 Ti15 39.72(7)
O43 Ti2 Ti15 76.02(7)
O21 Ti2 Ti15 36.13(6)
Ti16 Ti2 Ti15 57.879(19)
O2 Ti2 Ti7 131.34(8)
O22 Ti2 Ti7 37.54(7)
O26 Ti2 Ti7 101.98(7)
O44 Ti2 Ti7 111.35(7)
O43 Ti2 Ti7 88.19(7)
O21 Ti2 Ti7 36.12(6)
Ti16 Ti2 Ti7 107.23(2)
Ti15 Ti2 Ti7 72.25(2)
O3 Ti3 O2 101.93(10)
O3 Ti3 O5 99.10(10)
O2 Ti3 O5 92.96(10)
O3 Ti3 O4 94.56(10)
O2 Ti3 O4 162.60(10)
O5 Ti3 O4 78.85(9)
O3 Ti3 O6 90.36(10)
O2 Ti3 O6 94.97(10)
O5 Ti3 O6 166.15(10)
O4 Ti3 O6 90.40(9)
O3 Ti3 O1 163.19(10)
O2 Ti3 O1 92.33(9)
O5 Ti3 O1 88.89(9)
O4 Ti3 O1 72.37(8)
O6 Ti3 O1 79.47(9)
O3 Ti3 Ti10 106.29(8)
O2 Ti3 Ti10 127.59(7)
O5 Ti3 Ti10 39.93(7)
O4 Ti3 Ti10 40.08(6)
O6 Ti3 Ti10 127.51(7)
O1 Ti3 Ti10 70.74(6)
O3 Ti3 Ti4 122.73(8)
O2 Ti3 Ti4 133.25(7)
O5 Ti3 Ti4 92.91(7)
O4 Ti3 Ti4 33.82(6)
O6 Ti3 Ti4 73.40(7)
O1 Ti3 Ti4 41.51(6)
Ti10 Ti3 Ti4 55.516(18)
O7 Ti4 O8 99.13(10)
O7 Ti4 O4 99.05(10)
O8 Ti4 O4 153.08(9)
O7 Ti4 O9 97.84(10)
O8 Ti4 O9 78.57(9)
O4 Ti4 O9 79.43(9)
O7 Ti4 O10 93.21(10)
O8 Ti4 O10 103.68(10)
O4 Ti4 O10 94.93(10)
O9 Ti4 O10 168.25(9)
O7 Ti4 O1 170.06(10)
O8 Ti4 O1 89.90(9)
O4 Ti4 O1 73.98(9)
O9 Ti4 O1 87.97(9)
O10 Ti4 O1 80.54(9)
O7 Ti4 Ti10 107.72(8)
O8 Ti4 Ti10 113.99(7)
O4 Ti4 Ti10 40.87(7)
O9 Ti4 Ti10 39.51(6)
O10 Ti4 Ti10 132.43(7)
O1 Ti4 Ti10 71.86(6)
O7 Ti4 Ti11 99.42(8)
O8 Ti4 Ti11 40.08(7)
O4 Ti4 Ti11 116.94(7)
O9 Ti4 Ti11 38.54(6)
O10 Ti4 Ti11 142.95(7)
O1 Ti4 Ti11 90.16(6)
Ti10 Ti4 Ti11 76.08(2)
O7 Ti4 Ti3 129.46(8)
O8 Ti4 Ti3 131.41(7)
O4 Ti4 Ti3 35.40(7)
O9 Ti4 Ti3 93.22(6)
O10 Ti4 Ti3 76.57(7)
O1 Ti4 Ti3 41.65(6)
Ti10 Ti4 Ti3 56.977(19)
Ti11 Ti4 Ti3 118.50(2)
O15 Ti5 O13 101.06(10)
O15 Ti5 O8 99.54(10)
O13 Ti5 O8 88.96(9)
O15 Ti5 O12 107.91(11)
O13 Ti5 O12 77.75(9)
O8 Ti5 O12 151.26(10)
O15 Ti5 O11 85.93(10)
O13 Ti5 O11 165.33(10)
O8 Ti5 O11 102.70(10)
O12 Ti5 O11 87.86(10)
O15 Ti5 O14 163.15(10)
O13 Ti5 O14 95.25(9)
O8 Ti5 O14 76.37(9)
O12 Ti5 O14 79.57(9)
O11 Ti5 O14 79.18(9)
O15 Ti5 Ti6 110.23(8)
O13 Ti5 Ti6 39.68(7)
O8 Ti5 Ti6 123.36(7)
O12 Ti5 Ti6 38.12(7)
O11 Ti5 Ti6 125.79(7)
O14 Ti5 Ti6 85.11(6)
O15 Ti5 Ti12 145.02(8)
O13 Ti5 Ti12 90.38(7)
O8 Ti5 Ti12 113.74(7)
O12 Ti5 Ti12 42.22(7)
O11 Ti5 Ti12 76.86(7)
O14 Ti5 Ti12 37.78(6)
Ti6 Ti5 Ti12 60.28(2)
O15 Ti5 Ti11 137.06(8)
O13 Ti5 Ti11 92.33(7)
O8 Ti5 Ti11 39.60(7)
O12 Ti5 Ti11 114.79(7)
O11 Ti5 Ti11 91.15(7)
O14 Ti5 Ti11 36.78(6)
Ti6 Ti5 Ti11 106.04(2)
Ti12 Ti5 Ti11 74.27(2)
O19 Ti6 O12 104.95(11)
O19 Ti6 O13 101.43(10)
O12 Ti6 O13 77.62(9)
O19 Ti6 O17 104.13(10)
O12 Ti6 O17 146.69(10)
O13 Ti6 O17 81.04(9)
O19 Ti6 O16 86.31(10)
O12 Ti6 O16 89.45(10)
O13 Ti6 O16 166.25(10)
O17 Ti6 O16 108.31(9)
O19 Ti6 O18 162.92(10)
O12 Ti6 O18 80.35(10)
O13 Ti6 O18 95.55(9)
O17 Ti6 O18 76.58(9)
O16 Ti6 O18 77.43(9)
O19 Ti6 Ti5 108.46(8)
O12 Ti6 Ti5 39.08(7)
O13 Ti6 Ti5 38.59(6)
O17 Ti6 Ti5 114.95(7)
O16 Ti6 Ti5 128.19(7)
O18 Ti6 Ti5 86.02(6)
O19 Ti6 Ti13 142.30(8)
O12 Ti6 Ti13 112.74(8)
O13 Ti6 Ti13 86.37(7)
O17 Ti6 Ti13 40.11(7)
O16 Ti6 Ti13 94.46(7)
O18 Ti6 Ti13 36.54(6)
Ti5 Ti6 Ti13 100.53(2)
O19 Ti6 Ti12 142.26(8)
O12 Ti6 Ti12 41.89(7)
O13 Ti6 Ti12 89.35(7)
O17 Ti6 Ti12 113.29(7)
O16 Ti6 Ti12 77.75(7)
O18 Ti6 Ti12 38.71(6)
Ti5 Ti6 Ti12 60.09(2)
Ti13 Ti6 Ti12 73.67(2)
O19 Ti6 Ti1 106.95(8)
O12 Ti6 Ti1 108.10(7)
O13 Ti6 Ti1 33.95(6)
O17 Ti6 Ti1 47.09(6)
O16 Ti6 Ti1 153.72(7)
O18 Ti6 Ti1 86.21(6)
Ti5 Ti6 Ti1 69.93(2)
Ti13 Ti6 Ti1 61.069(19)
Ti12 Ti6 Ti1 102.06(2)
O20 Ti7 O21 102.22(10)
O20 Ti7 O23 99.56(10)
O21 Ti7 O23 100.70(10)
O20 Ti7 O22 172.06(10)
O21 Ti7 O22 78.51(9)
O23 Ti7 O22 88.01(9)
O20 Ti7 O24 90.19(10)
O21 Ti7 O24 94.02(10)
O23 Ti7 O24 160.13(9)
O22 Ti7 O24 81.87(9)
O20 Ti7 O17 98.26(10)
O21 Ti7 O17 159.27(9)
O23 Ti7 O17 78.85(9)
O22 Ti7 O17 80.77(9)
O24 Ti7 O17 82.66(9)
O20 Ti7 Ti13 102.15(8)
O21 Ti7 Ti13 136.06(8)
O23 Ti7 Ti13 39.26(6)
O22 Ti7 Ti13 82.18(6)
O24 Ti7 Ti13 121.82(7)
O17 Ti7 Ti13 39.60(6)
O20 Ti7 Ti2 144.79(8)
O21 Ti7 Ti2 45.19(7)
O23 Ti7 Ti2 99.79(7)
O22 Ti7 Ti2 33.93(6)
O24 Ti7 Ti2 81.19(7)
O17 Ti7 Ti2 114.18(6)
Ti13 Ti7 Ti2 111.43(2)
O20 Ti7 Ti1 143.38(8)
O21 Ti7 Ti1 112.29(7)
O23 Ti7 Ti1 86.08(7)
O22 Ti7 Ti1 34.06(6)
O24 Ti7 Ti1 75.95(6)
O17 Ti7 Ti1 47.02(6)
Ti13 Ti7 Ti1 60.563(18)
Ti2 Ti7 Ti1 67.163(19)
O38 Ti8 O25 102.54(10)
O38 Ti8 O23 102.75(11)
O25 Ti8 O23 91.96(10)
O38 Ti8 O39 98.19(10)
O25 Ti8 O39 159.08(10)
O23 Ti8 O39 86.13(9)
O38 Ti8 O40 97.76(10)
O25 Ti8 O40 86.89(9)
O23 Ti8 O40 159.20(10)
O39 Ti8 O40 87.58(9)
O38 Ti8 O37 177.12(10)
O25 Ti8 O37 78.95(9)
O23 Ti8 O37 79.59(9)
O39 Ti8 O37 80.21(9)
O40 Ti8 O37 79.81(9)
O38 Ti8 Ti13 143.83(8)
O25 Ti8 Ti13 86.10(7)
O23 Ti8 Ti13 41.34(7)
O39 Ti8 Ti13 78.73(7)
O40 Ti8 Ti13 117.91(7)
O37 Ti8 Ti13 38.36(6)
O38 Ti8 Ti14 143.77(8)
O25 Ti8 Ti14 41.92(7)
O23 Ti8 Ti14 88.08(7)
O39 Ti8 Ti14 117.16(7)
O40 Ti8 Ti14 77.22(6)
O37 Ti8 Ti14 37.36(6)
Ti13 Ti8 Ti14 57.983(19)
O28 Ti9 O25 110.04(10)
O28 Ti9 O26 105.07(10)
O25 Ti9 O26 94.34(10)
O28 Ti9 O5 110.18(10)
O25 Ti9 O5 137.69(9)
O26 Ti9 O5 87.55(10)
O28 Ti9 O27 106.36(10)
O25 Ti9 O27 79.97(9)
O26 Ti9 O27 148.09(10)
O5 Ti9 O27 76.70(9)
O28 Ti9 Ti10 108.68(8)
O25 Ti9 Ti10 113.70(7)
O26 Ti9 Ti10 123.86(7)
O5 Ti9 Ti10 39.04(7)
O27 Ti9 Ti10 38.17(6)
O28 Ti9 Ti14 120.95(8)
O25 Ti9 Ti14 42.78(7)
O26 Ti9 Ti14 123.92(7)
O5 Ti9 Ti14 103.28(7)
O27 Ti9 Ti14 38.23(6)
Ti10 Ti9 Ti14 71.28(2)
O28 Ti9 Ti17 26.71(7)
O25 Ti9 Ti17 100.70(7)
O26 Ti9 Ti17 81.13(7)
O5 Ti9 Ti17 121.27(7)
O27 Ti9 Ti17 130.76(7)
Ti10 Ti9 Ti17 133.61(2)
Ti14 Ti9 Ti17 130.53(3)
O29 Ti10 O9 113.83(10)
O29 Ti10 O27 103.82(10)
O9 Ti10 O27 90.33(9)
O29 Ti10 O4 109.03(10)
O9 Ti10 O4 82.16(9)
O27 Ti10 O4 146.57(10)
O29 Ti10 O5 114.16(10)
O9 Ti10 O5 132.00(10)
O27 Ti10 O5 79.22(9)
O4 Ti10 O5 81.88(9)
O29 Ti10 Ti4 126.00(8)
O9 Ti10 Ti4 41.76(7)
O27 Ti10 Ti4 119.26(7)
O4 Ti10 Ti4 41.39(7)
O5 Ti10 Ti4 105.00(7)
O29 Ti10 Ti3 127.04(8)
O9 Ti10 Ti3 105.34(7)
O27 Ti10 Ti3 110.33(7)
O4 Ti10 Ti3 42.63(7)
O5 Ti10 Ti3 40.48(7)
Ti4 Ti10 Ti3 67.51(2)
O29 Ti10 Ti9 109.88(8)
O9 Ti10 Ti9 120.21(7)
O27 Ti10 Ti9 40.10(7)
O4 Ti10 Ti9 119.08(7)
O5 Ti10 Ti9 39.67(7)
Ti4 Ti10 Ti9 123.95(3)
Ti3 Ti10 Ti9 76.49(2)
O31 Ti11 O30 104.95(11)
O31 Ti11 O14 104.68(10)
O30 Ti11 O14 98.05(10)
O31 Ti11 O9 102.75(10)
O30 Ti11 O9 91.52(10)
O14 Ti11 O9 147.41(10)
O31 Ti11 O8 107.22(10)
O30 Ti11 O8 147.40(10)
O14 Ti11 O8 78.86(10)
O9 Ti11 O8 76.47(9)
O31 Ti11 Ti4 107.74(8)
O30 Ti11 Ti4 124.93(7)
O14 Ti11 Ti4 114.48(7)
O9 Ti11 Ti4 38.81(7)
O8 Ti11 Ti4 37.71(6)
O31 Ti11 Ti5 111.38(8)
O30 Ti11 Ti5 130.42(7)
O14 Ti11 Ti5 41.23(7)
O9 Ti11 Ti5 111.34(7)
O8 Ti11 Ti5 37.63(6)
Ti4 Ti11 Ti5 74.02(2)
O31 Ti11 Ti14 131.44(8)
O30 Ti11 Ti14 28.26(7)
O14 Ti11 Ti14 97.37(7)
O9 Ti11 Ti14 76.92(6)
O8 Ti11 Ti14 119.33(6)
Ti4 Ti11 Ti14 101.19(2)
Ti5 Ti11 Ti14 113.67(2)
O34 Ti12 O14 105.03(11)
O34 Ti12 O18 98.58(11)
O14 Ti12 O18 90.24(10)
O34 Ti12 O32 95.74(11)
O14 Ti12 O32 88.15(10)
O18 Ti12 O32 165.51(11)
O34 Ti12 O12 173.08(11)
O14 Ti12 O12 81.88(10)
O18 Ti12 O12 80.73(9)
O32 Ti12 O12 84.79(10)
O34 Ti12 O33 90.58(11)
O14 Ti12 O33 164.36(11)
O18 Ti12 O33 86.35(10)
O32 Ti12 O33 91.34(10)
O12 Ti12 O33 82.51(10)
O34 Ti12 Ti5 147.33(9)
O14 Ti12 Ti5 42.75(7)
O18 Ti12 Ti5 88.49(7)
O32 Ti12 Ti5 80.58(7)
O12 Ti12 Ti5 39.57(6)
O33 Ti12 Ti5 121.80(8)
O34 Ti12 Ti6 139.92(8)
O14 Ti12 Ti6 88.08(7)
O18 Ti12 Ti6 42.69(7)
O32 Ti12 Ti6 122.84(8)
O12 Ti12 Ti6 38.30(6)
O33 Ti12 Ti6 79.07(7)
Ti5 Ti12 Ti6 59.64(2)
O18 Ti13 O37 112.82(10)
O18 Ti13 O17 83.13(10)
O37 Ti13 O17 158.51(10)
O18 Ti13 O23 159.39(10)
O37 Ti13 O23 86.69(9)
O17 Ti13 O23 79.92(9)
O18 Ti13 O35 95.09(9)
O37 Ti13 O35 80.32(9)
O17 Ti13 O35 84.09(9)
O23 Ti13 O35 94.74(9)
O18 Ti13 O36 91.13(10)
O37 Ti13 O36 87.08(10)
O17 Ti13 O36 107.66(10)
O23 Ti13 O36 82.99(9)
O35 Ti13 O36 167.32(10)
O18 Ti13 Ti14 108.09(7)
O37 Ti13 Ti14 38.87(7)
O17 Ti13 Ti14 124.13(7)
O23 Ti13 Ti14 91.19(7)
O35 Ti13 Ti14 41.46(6)
O36 Ti13 Ti14 125.95(7)
O18 Ti13 Ti8 158.40(8)
O37 Ti13 Ti8 47.37(7)
O17 Ti13 Ti8 118.33(7)
O23 Ti13 Ti8 39.44(7)
O35 Ti13 Ti8 89.87(6)
O36 Ti13 Ti8 80.43(7)
Ti14 Ti13 Ti8 63.18(2)
O18 Ti13 Ti6 42.46(7)
O37 Ti13 Ti6 151.34(7)
O17 Ti13 Ti6 40.76(6)
O23 Ti13 Ti6 120.21(7)
O35 Ti13 Ti6 87.23(6)
O36 Ti13 Ti6 104.73(7)
Ti14 Ti13 Ti6 123.75(2)
Ti8 Ti13 Ti6 159.09(3)
O18 Ti13 Ti7 124.47(8)
O37 Ti13 Ti7 122.42(7)
O17 Ti13 Ti7 42.18(6)
O23 Ti13 Ti7 37.75(7)
O35 Ti13 Ti7 88.97(7)
O36 Ti13 Ti7 96.61(7)
Ti14 Ti13 Ti7 110.75(2)
Ti8 Ti13 Ti7 76.53(2)
Ti6 Ti13 Ti7 82.72(2)
O18 Ti13 Ti1 91.20(7)
O37 Ti13 Ti1 115.13(7)
O17 Ti13 Ti1 47.61(6)
O23 Ti13 Ti1 85.99(7)
O35 Ti13 Ti1 36.53(6)
O36 Ti13 Ti1 154.57(7)
Ti14 Ti13 Ti1 77.00(2)
Ti8 Ti13 Ti1 104.97(2)
Ti6 Ti13 Ti1 61.903(19)
Ti7 Ti13 Ti1 61.674(19)
O30 Ti14 O37 107.90(10)
O30 Ti14 O27 97.01(10)
O37 Ti14 O27 155.09(9)
O30 Ti14 O35 91.86(10)
O37 Ti14 O35 80.39(9)
O27 Ti14 O35 99.30(9)
O30 Ti14 O41 97.90(10)
O37 Ti14 O41 84.76(9)
O27 Ti14 O41 91.87(9)
O35 Ti14 O41 164.18(9)
O30 Ti14 O25 171.72(10)
O37 Ti14 O25 80.30(9)
O27 Ti14 O25 74.80(9)
O35 Ti14 O25 88.40(9)
O41 Ti14 O25 83.72(9)
O30 Ti14 Ti13 103.01(7)
O37 Ti14 Ti13 37.64(7)
O27 Ti14 Ti13 136.67(7)
O35 Ti14 Ti13 42.75(6)
O41 Ti14 Ti13 122.26(7)
O25 Ti14 Ti13 82.74(6)
O30 Ti14 Ti9 135.14(7)
O37 Ti14 Ti9 116.29(7)
O27 Ti14 Ti9 39.15(6)
O35 Ti14 Ti9 88.25(7)
O41 Ti14 Ti9 93.49(7)
O25 Ti14 Ti9 36.60(6)
Ti13 Ti14 Ti9 106.99(2)
O30 Ti14 Ti8 152.08(8)
O37 Ti14 Ti8 44.45(7)
O27 Ti14 Ti8 110.70(7)
O35 Ti14 Ti8 87.15(6)
O41 Ti14 Ti8 78.39(7)
O25 Ti14 Ti8 36.19(6)
Ti13 Ti14 Ti8 58.839(19)
Ti9 Ti14 Ti8 72.75(2)
O30 Ti14 Ti11 28.98(7)
O37 Ti14 Ti11 114.63(7)
O27 Ti14 Ti11 87.33(7)
O35 Ti14 Ti11 66.53(6)
O41 Ti14 Ti11 125.60(7)
O25 Ti14 Ti11 146.57(6)
Ti13 Ti14 Ti11 91.99(2)
Ti9 Ti14 Ti11 117.09(2)
Ti8 Ti14 Ti11 150.59(3)
O45 Ti15 O21 108.04(11)
O45 Ti15 O47 103.69(11)
O21 Ti15 O47 94.06(10)
O45 Ti15 O48 92.46(11)
O21 Ti15 O48 89.17(10)
O47 Ti15 O48 161.60(10)
O45 Ti15 O44 167.27(10)
O21 Ti15 O44 83.61(9)
O47 Ti15 O44 80.00(10)
O48 Ti15 O44 82.37(10)
O45 Ti15 O46 88.70(10)
O21 Ti15 O46 163.14(10)
O47 Ti15 O46 83.63(10)
O48 Ti15 O46 88.04(10)
O44 Ti15 O46 79.53(9)
O45 Ti15 Ti16 142.63(9)
O21 Ti15 Ti16 89.77(7)
O47 Ti15 Ti16 40.94(7)
O48 Ti15 Ti16 121.11(7)
O44 Ti15 Ti16 39.11(7)
O46 Ti15 Ti16 77.51(7)
O45 Ti15 Ti2 152.57(8)
O21 Ti15 Ti2 46.46(7)
O47 Ti15 Ti2 90.01(7)
O48 Ti15 Ti2 79.12(7)
O44 Ti15 Ti2 37.62(6)
O46 Ti15 Ti2 116.72(7)
Ti16 Ti15 Ti2 59.221(19)
O51 Ti16 O44 150.97(10)
O51 Ti16 O26 86.81(10)
O44 Ti16 O26 78.18(9)
O51 Ti16 O47 77.89(10)
O44 Ti16 O47 83.23(10)
O26 Ti16 O47 107.87(9)
O51 Ti16 O50 78.35(10)
O44 Ti16 O50 126.40(10)
O26 Ti16 O50 92.13(9)
O47 Ti16 O50 147.81(10)
O51 Ti16 O49 113.73(10)
O44 Ti16 O49 86.13(10)
O26 Ti16 O49 157.97(10)
O47 Ti16 O49 85.22(9)
O50 Ti16 O49 84.78(10)
O51 Ti16 Ti15 115.76(7)
O44 Ti16 Ti15 42.99(7)
O26 Ti16 Ti15 95.83(7)
O47 Ti16 Ti15 40.29(7)
O50 Ti16 Ti15 164.09(8)
O49 Ti16 Ti15 82.68(7)
O51 Ti16 Ti2 119.69(7)
O44 Ti16 Ti2 39.13(7)
O26 Ti16 Ti2 39.47(7)
O47 Ti16 Ti2 92.75(7)
O50 Ti16 Ti2 117.93(7)
O49 Ti16 Ti2 124.78(8)
Ti15 Ti16 Ti2 62.90(2)
O51 Ti16 Ti18 39.73(7)
O44 Ti16 Ti18 121.14(7)
O26 Ti16 Ti18 105.12(7)
O47 Ti16 Ti18 38.92(7)
O50 Ti16 Ti18 112.33(8)
O49 Ti16 Ti18 96.18(7)
Ti15 Ti16 Ti18 78.83(2)
Ti2 Ti16 Ti18 115.78(3)
O51 Ti16 Ti17 37.38(7)
O44 Ti16 Ti17 161.03(7)
O26 Ti16 Ti17 87.42(7)
O47 Ti16 Ti17 113.24(8)
O50 Ti16 Ti17 41.04(7)
O49 Ti16 Ti17 103.93(8)
Ti15 Ti16 Ti17 152.90(3)
Ti2 Ti16 Ti17 126.69(3)
Ti18 Ti16 Ti17 74.37(2)
O53 Ti17 O28 99.57(11)
O53 Ti17 O51 170.13(11)
O28 Ti17 O51 90.12(10)
O53 Ti17 O50 105.09(11)
O28 Ti17 O50 90.15(10)
O51 Ti17 O50 76.58(10)
O53 Ti17 O54 92.18(11)
O28 Ti17 O54 94.72(10)
O51 Ti17 O54 85.07(10)
O50 Ti17 O54 161.03(10)
O53 Ti17 O52 88.11(11)
O28 Ti17 O52 172.26(10)
O51 Ti17 O52 82.24(10)
O50 Ti17 O52 86.85(10)
O54 Ti17 O52 85.93(10)
O53 Ti17 Ti16 144.75(9)
O28 Ti17 Ti16 88.46(7)
O51 Ti17 Ti16 36.48(7)
O50 Ti17 Ti16 40.17(7)
O54 Ti17 Ti16 121.52(8)
O52 Ti17 Ti16 84.64(7)
O53 Ti17 Ti9 123.24(8)
O28 Ti17 Ti9 24.63(7)
O51 Ti17 Ti9 66.62(7)
O50 Ti17 Ti9 77.99(7)
O54 Ti17 Ti9 99.26(7)
O52 Ti17 Ti9 147.67(7)
Ti16 Ti17 Ti9 65.347(19)
O57 Ti18 O38 93.72(10)
O57 Ti18 O47 101.61(11)
O38 Ti18 O47 97.15(10)
O57 Ti18 O51 176.41(11)
O38 Ti18 O51 89.55(10)
O47 Ti18 O51 76.48(10)
O57 Ti18 O55 92.92(11)
O38 Ti18 O55 168.04(11)
O47 Ti18 O55 91.24(10)
O51 Ti18 O55 84.12(9)
O57 Ti18 O56 97.02(11)
O38 Ti18 O56 86.44(10)
O47 Ti18 O56 160.73(10)
O51 Ti18 O56 84.65(10)
O55 Ti18 O56 82.88(11)
O57 Ti18 Ti16 140.00(9)
O38 Ti18 Ti16 99.92(7)
O47 Ti18 Ti16 39.68(7)
O51 Ti18 Ti16 37.55(7)
O55 Ti18 Ti16 81.16(7)
O56 Ti18 Ti16 121.08(7)

loop_
_geom_bond_atom_site_label_1
_geom_bond_atom_site_label_2
_geom_bond_distance
C1 O3 1.430(4)
C1 C3 1.509(6)
C1 C4 1.517(6)
C1 C2 1.523(6)
C2 H2A 0.9800
C2 H2B 0.9800
C2 H2C 0.9800
C3 H3A 0.9800
C3 H3B 0.9800
C3 H3C 0.9800
C4 H4A 0.9800
C4 H4B 0.9800
C4 H4C 0.9800
C5 O6 1.261(4)
C5 O10 1.267(4)
C5 C6 1.493(5)
C6 H6A 0.9800
C6 H6B 0.9800
C6 H6C 0.9800
C7 O7 1.425(4)
C7 C9 1.477(6)
C7 C10 1.520(6)
C7 C8 1.527(6)
C8 H8A 0.9800
C8 H8B 0.9800
C8 H8C 0.9800
C9 H9A 0.9800
C9 H9B 0.9800
C9 H9C 0.9800
C10 H10A 0.9800
C10 H10B 0.9800
C10 H10C 0.9800
C11 O11 1.257(4)
C11 O32 1.277(4)
C11 C12 1.500(5)
C12 H12A 0.9800
C12 H12B 0.9800
C12 H12C 0.9800
C13 O15 1.436(4)
C13 C14 1.502(6)
C13 C16 1.521(5)
C13 C15 1.522(6)
C14 H14A 0.9800
C14 H14B 0.9800
C14 H14C 0.9800
C15 H15A 0.9800
C15 H15B 0.9800
C15 H15C 0.9800
C16 H16A 0.9800
C16 H16B 0.9800
C16 H16C 0.9800
C17 O16 1.261(4)
C17 O33 1.272(4)
C17 C18 1.508(5)
C18 H18A 0.9800
C18 H18B 0.9800
C18 H18C 0.9800
C19 O19 1.432(4)
C19 C21 1.488(6)
C19 C22 1.496(6)
C19 C20 1.515(6)
C20 H20A 0.9800
C20 H20B 0.9800
C20 H20C 0.9800
C21 H21A 0.9800
C21 H21B 0.9800
C21 H21C 0.9800
C22 H22A 0.9800
C22 H22B 0.9800
C22 H22C 0.9800
C23 O20 1.421(4)
C23 C24 1.508(5)
C23 C26 1.520(5)
C23 C25 1.524(6)
C24 H24A 0.9800
C24 H24B 0.9800
C24 H24C 0.9800
C25 H25A 0.9800
C25 H25B 0.9800
C25 H25C 0.9800
C26 H26A 0.9800
C26 H26B 0.9800
C26 H26C 0.9800
C27 O42 1.265(4)
C27 O24 1.266(4)
C27 C28 1.499(5)
C28 H28A 0.9800
C28 H28B 0.9800
C28 H28C 0.9800
C29 O29 1.440(4)
C29 C32 1.508(6)
C29 C31 1.510(5)
C29 C30 1.526(6)
C30 H30A 0.9800
C30 H30B 0.9800
C30 H30C 0.9800
C31 H31A 0.9800
C31 H31B 0.9800
C31 H31C 0.9800
C32 H32A 0.9800
C32 H32B 0.9800
C32 H32C 0.9800
C33 O31 1.434(4)
C33 C36 1.506(7)
C33 C34 1.509(6)
C33 C35 1.518(6)
C34 H34A 0.9800
C34 H34B 0.9800
C34 H34C 0.9800
C35 H35A 0.9800
C35 H35B 0.9800
C35 H35C 0.9800
C36 H36A 0.9800
C36 H36B 0.9800
C36 H36C 0.9800
C37 O34 1.423(4)
C37 C39 1.502(6)
C37 C40 1.510(6)
C37 C38 1.523(6)
C38 H38A 0.9800
C38 H38B 0.9800
C38 H38C 0.9800
C39 H39A 0.9800
C39 H39B 0.9800
C39 H39C 0.9800
C40 H40A 0.9800
C40 H40B 0.9800
C40 H40C 0.9800
C41 O39 1.261(4)
C41 O36 1.269(4)
C41 C42 1.507(5)
C42 H42A 0.9800
C42 H42B 0.9800
C42 H42C 0.9800
C43 O40 1.266(4)
C43 O41 1.269(4)
C43 C44 1.498(5)
C44 H44A 0.9800
C44 H44B 0.9800
C44 H44C 0.9800
C45 O43 1.264(4)
C45 O48 1.267(4)
C45 C46 1.499(5)
C46 H46A 0.9800
C46 H46B 0.9800
C46 H46C 0.9800
C47 O45 1.441(4)
C47 C50 1.510(5)
C47 C49 1.525(6)
C47 C48 1.525(6)
C48 H48A 0.9800
C48 H48B 0.9800
C48 H48C 0.9800
C49 H49A 0.9800
C49 H49B 0.9800
C49 H49C 0.9800
C50 H50A 0.9800
C50 H50B 0.9800
C50 H50C 0.9800
C51 O46 1.249(4)
C51 O49 1.283(4)
C51 C52 1.504(5)
C52 H52A 0.9800
C52 H52B 0.9800
C52 H52C 0.9800
C53 O50 1.464(4)
C53 C54 1.518(5)
C53 C56 1.521(5)
C53 C55 1.522(5)
C54 H54A 0.9800
C54 H54B 0.9800
C54 H54C 0.9800
C55 H55A 0.9800
C55 H55B 0.9800
C55 H55C 0.9800
C56 H56A 0.9800
C56 H56B 0.9800
C56 H56C 0.9800
C57 O53 1.427(4)
C57 C58 1.491(6)
C57 C59 1.521(6)
C57 C60 1.532(6)
C58 H58A 0.9800
C58 H58B 0.9800
C58 H58C 0.9800
C59 H59A 0.9800
C59 H59B 0.9800
C59 H59C 0.9800
C60 H60A 0.9800
C60 H60B 0.9800
C60 H60C 0.9800
C61 O52 1.264(4)
C61 O55 1.266(4)
C61 C62 1.499(5)
C62 H62A 0.9800
C62 H62B 0.9800
C62 H62C 0.9800
C63 O56 1.255(4)
C63 O54 1.279(4)
C63 C64 1.508(5)
C64 H64A 0.9800
C64 H64B 0.9800
C64 H64C 0.9800
C65 O57 1.435(4)
C65 C66 1.509(6)
C65 C67 1.525(5)
C65 C68 1.532(6)
C66 H66A 0.9800
C66 H66B 0.9800
C66 H66C 0.9800
C67 H67A 0.9800
C67 H67B 0.9800
C67 H67C 0.9800
C68 H68A 0.9800
C68 H68B 0.9800
C68 H68C 0.9800
C69 O59 1.436(5)
C69 C71 1.490(6)
C69 C70 1.504(6)
C69 C72 1.538(6)
C70 H70A 0.9800
C70 H70B 0.9800
C70 H70C 0.9800
C71 H71A 0.9800
C71 H71B 0.9800
C71 H71C 0.9800
C72 H72A 0.9800
C72 H72B 0.9800
C72 H72C 0.9800
C73 C75 1.435(9)
C73 C76 1.437(8)
C73 O58 1.444(5)
C73 C74 1.483(7)
C74 H74A 0.9800
C74 H74B 0.9800
C74 H74C 0.9800
C75 H75A 0.9800
C75 H75B 0.9800
C75 H75C 0.9800
C76 H76A 0.9800
C76 H76B 0.9800
C76 H76C 0.9800
C77 O60 1.439(5)
C77 C78 1.476(7)
C77 C79 1.515(6)
C77 C80 1.536(7)
C78 H78A 0.9800
C78 H78B 0.9800
C78 H78C 0.9800
C79 H79A 0.9800
C79 H79B 0.9800
C79 H79C 0.9800
C80 H80A 0.9800
C80 H80B 0.9800
C80 H80C 0.9800
C81 O61 1.486(9)
C81 C82 1.515(9)
C81 C83 1.523(10)
C81 C84 1.536(10)
C82 H82A 0.9800
C82 H82B 0.9800
C82 H82C 0.9800
C83 H83A 0.9800
C83 H83B 0.9800
C83 H83C 0.9800
C84 H84A 0.9800
C84 H84B 0.9800
C84 H84C 0.9800
O1 Ti1 1.758(2)
O1 Ti4 2.194(2)
O1 Ti3 2.200(2)
O2 Ti2 1.785(2)
O2 Ti3 1.871(2)
O3 Ti3 1.767(2)
O4 Ti10 1.936(2)
O4 Ti4 1.957(2)
O4 Ti3 2.036(2)
O5 Ti10 1.942(2)
O5 Ti3 1.964(2)
O5 Ti9 1.968(2)
O6 Ti3 2.045(2)
O7 Ti4 1.752(2)
O8 Ti4 1.925(2)
O8 Ti5 1.941(2)
O8 Ti11 2.026(2)
O9 Ti10 1.887(2)
O9 Ti11 1.964(2)
O9 Ti4 1.976(2)
O10 Ti4 2.017(2)
O11 Ti5 2.089(2)
O12 Ti6 1.913(2)
O12 Ti5 1.954(2)
O12 Ti12 2.061(2)
O13 Ti1 1.905(2)
O13 Ti5 1.925(2)
O13 Ti6 1.971(2)
O14 Ti12 1.885(2)
O14 Ti11 1.898(2)
O14 Ti5 2.089(2)
O15 Ti5 1.769(2)
O16 Ti6 2.075(2)
O17 Ti13 1.979(2)
O17 Ti6 2.006(2)
O17 Ti7 2.085(2)
O17 Ti1 2.342(2)
O18 Ti13 1.840(2)
O18 Ti12 1.924(2)
O18 Ti6 2.086(2)
O19 Ti6 1.768(2)
O20 Ti7 1.755(2)
O21 Ti15 1.854(2)
O21 Ti7 1.894(2)
O21 Ti2 2.279(2)
O22 Ti2 1.870(2)
O22 Ti1 1.892(2)
O22 Ti7 2.041(2)
O23 Ti8 1.920(2)
O23 Ti7 1.931(2)
O23 Ti13 1.996(2)
O24 Ti7 2.076(2)
O25 Ti9 1.864(2)
O25 Ti8 1.877(2)
O25 Ti14 2.124(2)
O26 Ti9 1.909(2)
O26 Ti2 1.949(2)
O26 Ti16 1.953(2)
O27 Ti10 1.908(2)
O27 Ti14 1.949(2)
O27 Ti9 1.988(2)
O28 Ti9 1.760(2)
O28 Ti17 1.898(2)
O29 Ti10 1.762(2)
O30 Ti14 1.806(2)
O30 Ti11 1.848(2)
O31 Ti11 1.763(2)
O32 Ti12 2.036(2)
O33 Ti12 2.064(2)
O34 Ti12 1.755(2)
O35 Ti1 1.955(2)
O35 Ti14 1.967(2)
O35 Ti13 2.017(2)
O36 Ti13 2.054(2)
O37 Ti13 1.856(2)
O37 Ti14 1.907(2)
O37 Ti8 2.201(2)
O38 Ti8 1.745(2)
O38 Ti18 1.896(2)
O39 Ti8 2.060(2)
O40 Ti8 2.065(2)
O41 Ti14 2.030(2)
O42 Ti1 2.066(2)
O43 Ti2 2.055(2)
O44 Ti16 1.889(2)
O44 Ti2 1.951(2)
O44 Ti15 2.042(2)
O45 Ti15 1.775(2)
O46 Ti15 2.130(2)
O47 Ti18 1.935(2)
O47 Ti15 1.941(2)
O47 Ti16 1.967(2)
O48 Ti15 2.036(3)
O49 Ti16 2.040(2)
O50 Ti16 1.990(2)
O50 Ti17 2.025(3)
O51 Ti16 1.887(2)
O51 Ti17 1.927(2)
O51 Ti18 1.979(2)
O52 Ti17 2.122(2)
O53 Ti17 1.769(2)
O54 Ti17 2.027(3)
O55 Ti18 2.061(2)
O56 Ti18 2.064(3)
O57 Ti18 1.787(2)
O58 H58 0.8400
O59 H59 0.8400
O60 H60 0.8400
O61 H61 0.8400
Ti1 Ti13 3.1641(8)
Ti1 Ti6 3.1892(8)
Ti1 Ti7 3.1981(8)
Ti2 Ti16 3.0095(8)
Ti2 Ti15 3.1183(8)
Ti2 Ti7 3.1762(8)
Ti3 Ti10 2.9826(9)
Ti3 Ti4 3.2866(8)
Ti4 Ti10 2.9322(8)
Ti4 Ti11 3.0758(9)
Ti5 Ti6 3.0218(8)
Ti5 Ti12 3.0355(9)
Ti5 Ti11 3.1003(9)
Ti6 Ti13 3.0330(8)
Ti6 Ti12 3.0413(9)
Ti7 Ti13 3.0731(9)
Ti8 Ti13 2.9827(8)
Ti8 Ti14 3.1107(8)
Ti9 Ti10 3.0228(8)
Ti9 Ti14 3.0736(8)
Ti9 Ti17 3.2970(8)
Ti11 Ti14 3.2069(8)
Ti13 Ti14 2.9555(8)
Ti15 Ti16 2.9667(9)
Ti16 Ti18 3.0199(9)
Ti16 Ti17 3.0486(9)
